data_7058817
loop_
_publ_author_name
'Hu, Shuaishuai'
'Su, Zhi'

_publ_section_title
;
 Two new tin(iv)-containing phosphate fluorides with two types of
 Sn(iv)--P--O--F frameworks and short cutoff edges
;
_journal_issue 41
_journal_name_full 'New Journal of Chemistry'
_journal_page_first 16127
_journal_paper_doi 10.1039/C9NJ04424H
_journal_volume 43
_journal_year 2019
_chemical_formula_sum 'F3 K2 O4 P Sn'
_chemical_formula_weight 348.86
_space_group_IT_number 14
_space_group_name_Hall '-P 2yn'
_space_group_name_H-M_alt 'P 1 21/n 1'
_symmetry_cell_setting monoclinic
_symmetry_space_group_name_Hall '-P 2yn'
_symmetry_space_group_name_H-M 'P 1 21/n 1'
_atom_sites_solution_primary direct
_atom_sites_solution_secondary difmap
_audit_creation_method SHELXL-97
_audit_update_record
;
2019-08-12 deposited with the CCDC.    2019-09-11 downloaded from the CCDC.
;
_cell_angle_alpha 90.00
_cell_angle_beta 95.4640(13)
_cell_angle_gamma 90.00
_cell_formula_units_Z 12
_cell_length_a 10.0393(12)
_cell_length_b 9.4153(11)
_cell_length_c 21.602(3)
_cell_measurement_reflns_used 2103
_cell_measurement_temperature 296(2)
_cell_measurement_theta_max 27.27
_cell_measurement_theta_min 2.33
_cell_volume 2032.6(4)
_computing_cell_refinement 'Bruker SAINT'
_computing_data_collection 'Bruker APEX2'
_computing_data_reduction 'Bruker SAINT'
_computing_molecular_graphics 'Bruker SHELXTL'
_computing_publication_material 'Bruker SHELXTL'
_computing_structure_refinement 'SHELXL-97 (Sheldrick, 1997)'
_computing_structure_solution 'SHELXS-97 (Sheldrick, 1990)'
_diffrn_ambient_temperature 296(2)
_diffrn_measured_fraction_theta_full 0.997
_diffrn_measured_fraction_theta_max 0.997
_diffrn_measurement_device_type 'Bruker APEX-II CCD'
_diffrn_measurement_method '\f and \w scans'
_diffrn_radiation_monochromator graphite
_diffrn_radiation_source 'fine-focus sealed tube'
_diffrn_radiation_type MoK\a
_diffrn_radiation_wavelength 0.71073
_diffrn_reflns_av_R_equivalents 0.0380
_diffrn_reflns_av_sigmaI/netI 0.0498
_diffrn_reflns_limit_h_max 12
_diffrn_reflns_limit_h_min -13
_diffrn_reflns_limit_k_max 12
_diffrn_reflns_limit_k_min -6
_diffrn_reflns_limit_l_max 28
_diffrn_reflns_limit_l_min -27
_diffrn_reflns_number 12239
_diffrn_reflns_theta_full 27.45
_diffrn_reflns_theta_max 27.45
_diffrn_reflns_theta_min 1.89
_diffrn_standards_number 0
_exptl_absorpt_coefficient_mu 5.257
_exptl_absorpt_correction_T_max 0.7456
_exptl_absorpt_correction_T_min 0.6693
_exptl_absorpt_correction_type numerical
_exptl_absorpt_process_details face-index
_exptl_crystal_colour colourless
_exptl_crystal_density_diffrn 3.420
_exptl_crystal_density_method 'not measured'
_exptl_crystal_description block
_exptl_crystal_F_000 1944
_exptl_crystal_size_max 0.23
_exptl_crystal_size_mid 0.12
_exptl_crystal_size_min 0.08
_refine_diff_density_max 0.791
_refine_diff_density_min -0.764
_refine_diff_density_rms 0.187
_refine_ls_extinction_method none
_refine_ls_goodness_of_fit_ref 0.952
_refine_ls_matrix_type full
_refine_ls_number_parameters 298
_refine_ls_number_reflns 4626
_refine_ls_number_restraints 0
_refine_ls_restrained_S_all 0.952
_refine_ls_R_factor_all 0.0489
_refine_ls_R_factor_gt 0.0315
_refine_ls_shift/su_max 0.001
_refine_ls_shift/su_mean 0.000
_refine_ls_structure_factor_coef Fsqd
_refine_ls_weighting_details 'calc w=1/[\s^2^(Fo^2^)+(0.0183P)^2^+0.0000P] where P=(Fo^2^+2Fc^2^)/3'
_refine_ls_weighting_scheme calc
_refine_ls_wR_factor_gt 0.0549
_refine_ls_wR_factor_ref 0.0608
_reflns_number_gt 3425
_reflns_number_total 4626
_reflns_threshold_expression >2sigma(I)
_cod_data_source_file c9nj04424h2.cif
_cod_data_source_block 1
_cod_depositor_comments
;
The following automatic conversions were performed:

'_symmetry_cell_setting' value 'Monoclinic' changed to 'monoclinic'
according to
/home/data/users/saulius/crontab/automatic-downloads/rss-feeds/RSC/lib/dictionaries/cif_core.dic
dictionary named 'cif_core.dic' version 2.4.2 from 2011-04-26.

Automatic conversion script
Id: cif_fix_values 4973 2017-02-22 13:04:09Z antanas 

 Adding full bibliography for 7058817--7058818.cif.
;
_cod_original_sg_symbol_H-M P2(1)/n
_cod_database_code 7058817

loop_
_symmetry_equiv_pos_as_xyz
'x, y, z'
'-x+1/2, y+1/2, -z+1/2'
'-x, -y, -z'
'x-1/2, -y-1/2, z-1/2'

loop_
_atom_site_label
_atom_site_type_symbol
_atom_site_fract_x
_atom_site_fract_y
_atom_site_fract_z
_atom_site_U_iso_or_equiv
_atom_site_adp_type
_atom_site_occupancy
_atom_site_symmetry_multiplicity
_atom_site_calc_flag
K1 K -0.04068(12) 0.84129(13) 0.22523(5) 0.0203(3) Uani 1 1 d
K2 K 0.49041(11) 0.63841(13) 0.06377(5) 0.0186(3) Uani 1 1 d
K3 K 0.06369(12) 0.14266(13) 0.12725(5) 0.0217(3) Uani 1 1 d
K4 K 0.70287(12) 0.96281(13) 0.37657(5) 0.0251(3) Uani 1 1 d
K5 K 0.28227(13) 0.03523(16) 0.29849(6) 0.0370(4) Uani 1 1 d
K6 K 0.75684(13) 0.98606(14) 0.02917(5) 0.0269(3) Uani 1 1 d
Sn1 Sn 0.06770(3) 0.71639(3) 0.052775(14) 0.00946(8) Uani 1 1 d
Sn2 Sn 0.42777(3) 0.20037(3) 0.108678(14) 0.00987(8) Uani 1 1 d
Sn3 Sn 0.58878(3) 0.78473(4) 0.227162(14) 0.00903(8) Uani 1 1 d
P1 P 0.20575(12) 0.40428(14) 0.02875(6) 0.0111(3) Uani 1 1 d
P2 P 0.30330(12) 0.88604(14) 0.13875(6) 0.0099(3) Uani 1 1 d
P3 P 0.72125(12) 1.07906(14) 0.17905(6) 0.0097(3) Uani 1 1 d
O1 O 0.2593(3) 0.3145(4) 0.08585(16) 0.0212(9) Uani 1 1 d
O2 O 0.3151(3) 1.0195(3) 0.09752(14) 0.0134(8) Uani 1 1 d
O3 O 0.2535(3) 0.7636(4) 0.09376(14) 0.0145(8) Uani 1 1 d
O4 O 0.2140(3) 0.9097(4) 0.18857(15) 0.0212(9) Uani 1 1 d
O5 O 0.4476(3) 0.8422(4) 0.16105(15) 0.0184(8) Uani 1 1 d
O6 O 0.8370(3) 1.0237(4) 0.14818(14) 0.0159(8) Uani 1 1 d
O7 O 0.6804(3) 0.9760(3) 0.22977(14) 0.0142(8) Uani 1 1 d
O8 O 0.6015(3) 1.1015(4) 0.13001(15) 0.0161(8) Uani 1 1 d
O9 O 0.7531(3) 1.2231(4) 0.21197(14) 0.0154(8) Uani 1 1 d
O10 O 0.1071(3) 0.5080(3) 0.05596(15) 0.0164(8) Uani 1 1 d
O11 O 0.3119(3) 0.4753(4) -0.00294(15) 0.0187(8) Uani 1 1 d
O12 O 0.1234(3) 0.3022(4) -0.01519(17) 0.0291(10) Uani 1 1 d
F1 F 0.1266(3) 0.7433(3) -0.03103(12) 0.0223(7) Uani 1 1 d
F2 F 0.0042(3) 0.6780(3) 0.13466(12) 0.0199(7) Uani 1 1 d
F3 F 0.0283(3) 0.9192(3) 0.05642(13) 0.0220(7) Uani 1 1 d
F4 F 0.4950(3) 0.8548(3) 0.29788(12) 0.0187(7) Uani 1 1 d
F5 F 0.6839(3) 0.7064(3) 0.15956(13) 0.0249(7) Uani 1 1 d
F6 F 0.4895(3) 0.6065(3) 0.23455(14) 0.0260(8) Uani 1 1 d
F7 F 0.3815(3) 0.2071(3) 0.19507(12) 0.0272(8) Uani 1 1 d
F8 F 0.4593(3) 0.1777(3) 0.02088(12) 0.0220(7) Uani 1 1 d
F9 F 0.5251(3) 0.3809(3) 0.11957(15) 0.0295(8) Uani 1 1 d

loop_
_atom_site_aniso_label
_atom_site_aniso_U_11
_atom_site_aniso_U_22
_atom_site_aniso_U_33
_atom_site_aniso_U_23
_atom_site_aniso_U_13
_atom_site_aniso_U_12
K1 0.0197(6) 0.0186(7) 0.0227(6) 0.0027(5) 0.0027(5) 0.0046(5)
K2 0.0185(6) 0.0191(7) 0.0187(6) -0.0021(5) 0.0046(5) -0.0002(5)
K3 0.0171(6) 0.0180(7) 0.0315(7) -0.0049(5) 0.0099(5) -0.0011(5)
K4 0.0246(7) 0.0274(7) 0.0224(6) -0.0047(6) -0.0019(5) -0.0056(6)
K5 0.0277(7) 0.0500(10) 0.0316(7) -0.0187(7) -0.0063(6) 0.0110(7)
K6 0.0312(7) 0.0309(8) 0.0173(6) -0.0038(5) -0.0038(5) -0.0054(6)
Sn1 0.00829(16) 0.00879(18) 0.01100(16) -0.00142(14) -0.00066(13) 0.00006(13)
Sn2 0.00808(16) 0.01028(18) 0.01083(16) 0.00107(14) -0.00128(12) -0.00020(14)
Sn3 0.00806(17) 0.00910(18) 0.00964(16) 0.00011(14) -0.00061(12) -0.00046(13)
P1 0.0074(6) 0.0095(7) 0.0154(6) -0.0009(5) -0.0037(5) 0.0014(5)
P2 0.0095(6) 0.0107(7) 0.0091(6) -0.0006(5) -0.0010(5) -0.0020(5)
P3 0.0068(6) 0.0111(7) 0.0108(6) 0.0011(5) -0.0017(5) -0.0011(5)
O1 0.0127(19) 0.024(2) 0.027(2) 0.0146(17) 0.0044(16) 0.0032(16)
O2 0.0126(18) 0.0116(19) 0.0156(17) 0.0021(15) -0.0010(14) -0.0036(14)
O3 0.0100(17) 0.0129(19) 0.0192(18) -0.0049(15) -0.0058(14) -0.0010(14)
O4 0.018(2) 0.031(2) 0.0152(18) -0.0055(17) 0.0072(15) -0.0075(17)
O5 0.0111(19) 0.020(2) 0.0225(19) 0.0052(16) -0.0093(15) -0.0020(15)
O6 0.0104(18) 0.024(2) 0.0135(17) 0.0045(16) 0.0006(14) 0.0016(15)
O7 0.0162(19) 0.0105(19) 0.0156(17) 0.0021(15) 0.0000(14) -0.0063(15)
O8 0.0076(18) 0.020(2) 0.0200(18) -0.0008(16) -0.0033(14) 0.0001(15)
O9 0.0125(18) 0.0147(19) 0.0176(17) -0.0035(16) -0.0066(14) -0.0031(15)
O10 0.020(2) 0.0079(18) 0.0226(19) 0.0026(15) 0.0070(15) 0.0013(15)
O11 0.016(2) 0.020(2) 0.0196(19) 0.0006(16) 0.0032(15) -0.0012(16)
O12 0.013(2) 0.028(2) 0.044(2) -0.021(2) -0.0100(17) 0.0056(17)
F1 0.0297(18) 0.0243(18) 0.0131(14) 0.0035(13) 0.0024(13) 0.0001(15)
F2 0.0267(17) 0.0177(17) 0.0167(15) 0.0001(13) 0.0088(13) -0.0027(13)
F3 0.0190(16) 0.0137(17) 0.0314(17) -0.0065(14) -0.0079(13) 0.0026(13)
F4 0.0171(16) 0.0240(18) 0.0161(15) -0.0001(13) 0.0076(12) 0.0020(13)
F5 0.0238(17) 0.033(2) 0.0184(15) -0.0093(14) 0.0032(13) 0.0058(15)
F6 0.0223(18) 0.0144(17) 0.0390(19) 0.0056(14) -0.0093(14) -0.0096(13)
F7 0.0310(19) 0.036(2) 0.0143(15) -0.0078(14) 0.0019(13) -0.0061(15)
F8 0.0258(18) 0.0262(18) 0.0143(15) 0.0024(13) 0.0028(13) -0.0022(14)
F9 0.0236(18) 0.0135(18) 0.050(2) 0.0028(15) -0.0067(16) -0.0046(14)

loop_
_atom_type_symbol
_atom_type_description
_atom_type_scat_dispersion_real
_atom_type_scat_dispersion_imag
_atom_type_scat_source
O O 0.0106 0.0060 'International Tables Vol C Tables 4.2.6.8 and 6.1.1.4'
F F 0.0171 0.0103 'International Tables Vol C Tables 4.2.6.8 and 6.1.1.4'
P P 0.1023 0.0942 'International Tables Vol C Tables 4.2.6.8 and 6.1.1.4'
K K 0.2009 0.2494 'International Tables Vol C Tables 4.2.6.8 and 6.1.1.4'
Sn Sn -0.6537 1.4246 'International Tables Vol C Tables 4.2.6.8 and 6.1.1.4'

loop_
_geom_angle_atom_site_label_1
_geom_angle_atom_site_label_2
_geom_angle_atom_site_label_3
_geom_angle
_geom_angle_site_symmetry_1
_geom_angle_site_symmetry_3
F2 K1 F7 94.22(10) . 2
F2 K1 O6 90.81(10) . 1_455
F7 K1 O6 167.08(11) 2 1_455
F2 K1 F6 139.93(11) . 2
F7 K1 F6 98.82(10) 2 2
O6 K1 F6 70.01(10) 1_455 2
F2 K1 O4 72.11(10) . .
F7 K1 O4 77.17(10) 2 .
O6 K1 O4 93.13(11) 1_455 .
F6 K1 O4 74.17(10) 2 .
F2 K1 O9 108.79(10) . 2_545
F7 K1 O9 86.27(10) 2 2_545
O6 K1 O9 103.37(10) 1_455 2_545
F6 K1 O9 109.74(10) 2 2_545
O4 K1 O9 163.42(10) . 2_545
F2 K1 O7 119.81(9) . 1_455
F7 K1 O7 133.63(10) 2 1_455
O6 K1 O7 51.50(9) 1_455 1_455
F6 K1 O7 75.71(9) 2 1_455
O4 K1 O7 139.88(10) . 1_455
O9 K1 O7 54.87(9) 2_545 1_455
F2 K1 F5 68.62(8) . 1_455
F7 K1 F5 123.42(10) 2 1_455
O6 K1 F5 69.50(9) 1_455 1_455
F6 K1 F5 129.52(9) 2 1_455
O4 K1 F5 136.37(9) . 1_455
O9 K1 F5 53.99(8) 2_545 1_455
O7 K1 F5 55.69(8) 1_455 1_455
F2 K1 P3 110.20(7) . 1_455
F7 K1 P3 155.19(8) 2 1_455
O6 K1 P3 25.15(7) 1_455 1_455
F6 K1 P3 65.40(7) 2 1_455
O4 K1 P3 113.76(9) . 1_455
O9 K1 P3 81.86(7) 2_545 1_455
O7 K1 P3 27.40(6) 1_455 1_455
F5 K1 P3 65.04(6) 1_455 1_455
F2 K1 F9 146.44(9) . 2
F7 K1 F9 54.47(9) 2 2
O6 K1 F9 122.43(10) 1_455 2
F6 K1 F9 65.40(9) 2 2
O4 K1 F9 107.29(9) . 2
O9 K1 F9 62.36(8) 2_545 2
O7 K1 F9 83.04(8) 1_455 2
F5 K1 F9 115.86(8) 1_455 2
P3 K1 F9 100.75(6) 1_455 2
F2 K1 K3 86.80(7) . 1_565
F7 K1 K3 124.17(8) 2 1_565
O6 K1 K3 44.20(8) 1_455 1_565
F6 K1 K3 54.69(7) 2 1_565
O4 K1 K3 50.16(8) . 1_565
O9 K1 K3 145.45(8) 2_545 1_565
O7 K1 K3 90.58(7) 1_455 1_565
F5 K1 K3 108.78(6) 1_455 1_565
P3 K1 K3 63.69(3) 1_455 1_565
F9 K1 K3 119.35(6) 2 1_565
F2 K1 Sn3 99.75(7) . 1_455
F7 K1 Sn3 118.41(8) 2 1_455
O6 K1 Sn3 72.25(8) 1_455 1_455
F6 K1 Sn3 106.73(7) 2 1_455
O4 K1 Sn3 163.46(8) . 1_455
O9 K1 Sn3 32.52(6) 2_545 1_455
O7 K1 Sn3 32.44(6) 1_455 1_455
F5 K1 Sn3 31.45(5) 1_455 1_455
P3 K1 Sn3 54.61(3) 1_455 1_455
F9 K1 Sn3 87.52(6) 2 1_455
K3 K1 Sn3 116.31(3) 1_565 1_455
F8 K2 O11 99.69(10) 3_665 .
F8 K2 O11 73.81(10) 3_665 3_665
O11 K2 O11 89.77(11) . 3_665
F8 K2 F9 151.72(11) 3_665 .
O11 K2 F9 77.14(10) . .
O11 K2 F9 78.06(11) 3_665 .
F8 K2 F5 101.64(10) 3_665 .
O11 K2 F5 156.88(11) . .
O11 K2 F5 87.68(10) 3_665 .
F9 K2 F5 79.85(9) . .
F8 K2 O3 96.26(10) 3_665 .
O11 K2 O3 79.93(10) . .
O11 K2 O3 164.41(10) 3_665 .
F9 K2 O3 110.54(10) . .
F5 K2 O3 106.36(9) . .
F8 K2 O5 96.93(10) 3_665 .
O11 K2 O5 129.11(11) . .
O11 K2 O5 141.11(10) 3_665 .
F9 K2 O5 106.86(10) . .
F5 K2 O5 56.63(9) . .
O3 K2 O5 50.55(9) . .
F8 K2 K4 109.78(8) 3_665 2_645
O11 K2 K4 115.65(9) . 2_645
O11 K2 K4 49.73(7) 3_665 2_645
F9 K2 K4 50.63(7) . 2_645
F5 K2 K4 47.85(7) . 2_645
O3 K2 K4 145.71(8) . 2_645
O5 K2 K4 102.90(7) . 2_645
F8 K2 K2 85.43(7) 3_665 3_665
O11 K2 K2 45.19(8) . 3_665
O11 K2 K2 44.58(7) 3_665 3_665
F9 K2 K2 72.37(8) . 3_665
F5 K2 K2 128.09(8) . 3_665
O3 K2 K2 124.10(8) . 3_665
O5 K2 K2 174.27(9) . 3_665
K4 K2 K2 81.10(4) 2_645 3_665
F8 K2 P1 58.99(7) 3_665 3_665
O11 K2 P1 100.66(8) . 3_665
O11 K2 P1 17.29(8) 3_665 3_665
F9 K2 P1 93.62(8) . 3_665
F5 K2 P1 82.95(7) . 3_665
O3 K2 P1 155.14(8) . 3_665
O5 K2 P1 128.84(8) . 3_665
K4 K2 P1 56.25(3) 2_645 3_665
K2 K2 P1 56.80(3) 3_665 3_665
F8 K2 K6 38.06(6) 3_665 .
O11 K2 K6 137.15(8) . .
O11 K2 K6 73.84(8) 3_665 .
F9 K2 K6 134.05(7) . .
F5 K2 K6 63.58(7) . .
O3 K2 K6 105.96(8) . .
O5 K2 K6 76.25(7) . .
K4 K2 K6 83.59(3) 2_645 .
K2 K2 K6 108.49(4) 3_665 .
P1 K2 K6 56.87(3) 3_665 .
F8 K2 K5 143.89(8) 3_665 2
O11 K2 K5 78.86(8) . 2
O11 K2 K5 141.69(9) 3_665 2
F9 K2 K5 63.80(8) . 2
F5 K2 K5 89.02(7) . 2
O3 K2 K5 47.71(7) . 2
O5 K2 K5 60.41(7) . 2
K4 K2 K5 102.96(4) 2_645 2
K2 K2 K5 114.90(5) 3_665 2
P1 K2 K5 157.11(4) 3_665 2
K6 K2 K5 136.61(4) . 2
F3 K3 O6 71.55(10) 1_545 1_445
F3 K3 F4 159.02(10) 1_545 2_545
O6 K3 F4 88.26(10) 1_445 2_545
F3 K3 O1 110.16(11) 1_545 .
O6 K3 O1 164.97(11) 1_445 .
F4 K3 O1 87.86(10) 2_545 .
F3 K3 F1 80.45(9) 1_545 3_565
O6 K3 F1 75.94(9) 1_445 3_565
F4 K3 F1 89.36(9) 2_545 3_565
O1 K3 F1 89.49(10) . 3_565
F3 K3 O2 67.70(9) 1_545 1_545
O6 K3 O2 131.02(11) 1_445 1_545
F4 K3 O2 132.76(10) 2_545 1_545
O1 K3 O2 60.13(10) . 1_545
F1 K3 O2 121.18(9) 3_565 1_545
F3 K3 O4 72.20(9) 1_545 1_545
O6 K3 O4 91.17(10) 1_445 1_545
F4 K3 O4 115.01(10) 2_545 1_545
O1 K3 O4 103.63(10) . 1_545
F1 K3 O4 152.32(10) 3_565 1_545
O2 K3 O4 51.37(9) 1_545 1_545
F3 K3 F6 116.76(10) 1_545 2_545
O6 K3 F6 63.51(9) 1_445 2_545
F4 K3 F6 55.32(8) 2_545 2_545
O1 K3 F6 124.73(10) . 2_545
F1 K3 F6 124.76(9) 3_565 2_545
O2 K3 F6 113.69(9) 1_545 2_545
O4 K3 F6 66.93(9) 1_545 2_545
F3 K3 P2 61.66(7) 1_545 1_545
O6 K3 P2 107.71(9) 1_445 1_545
F4 K3 P2 133.01(7) 2_545 1_545
O1 K3 P2 85.41(8) . 1_545
F1 K3 P2 136.90(7) 3_565 1_545
O2 K3 P2 27.04(7) 1_545 1_545
O4 K3 P2 25.67(7) 1_545 1_545
F6 K3 P2 92.12(6) 2_545 1_545
F3 K3 K1 71.98(7) 1_545 1_545
O6 K3 K1 44.21(7) 1_445 1_545
F4 K3 K1 97.72(7) 2_545 1_545
O1 K3 K1 150.81(8) . 1_545
F1 K3 K1 119.06(7) 3_565 1_545
O2 K3 K1 96.79(7) 1_545 1_545
O4 K3 K1 48.15(7) 1_545 1_545
F6 K3 K1 44.79(6) 2_545 1_545
P2 K3 K1 69.81(4) 1_545 1_545
F3 K3 P3 88.22(8) 1_545 1_445
O6 K3 P3 17.34(8) 1_445 1_445
F4 K3 P3 71.24(7) 2_545 1_445
O1 K3 P3 152.68(9) . 1_445
F1 K3 P3 73.33(7) 3_565 1_445
O2 K3 P3 147.13(8) 1_545 1_445
O4 K3 P3 101.16(8) 1_545 1_445
F6 K3 P3 56.66(6) 2_545 1_445
P2 K3 P3 121.66(4) 1_545 1_445
K1 K3 P3 53.08(3) 1_545 1_445
F3 K3 K6 46.57(7) 1_545 1_445
O6 K3 K6 43.04(7) 1_445 1_445
F4 K3 K6 114.03(7) 2_545 1_445
O1 K3 K6 126.98(8) . 1_445
F1 K3 K6 46.34(7) 3_565 1_445
O2 K3 K6 113.02(7) 1_545 1_445
O4 K3 K6 108.30(8) 1_545 1_445
F6 K3 K6 106.54(7) 2_545 1_445
P2 K3 K6 106.89(4) 1_545 1_445
K1 K3 K6 76.67(3) 1_545 1_445
P3 K3 K6 53.04(3) 1_445 1_445
F5 K4 F4 116.65(9) 2_655 .
F5 K4 O11 87.35(10) 2_655 4_676
F4 K4 O11 149.27(10) . 4_676
F5 K4 F9 78.98(10) 2_655 2_655
F4 K4 F9 126.07(10) . 2_655
O11 K4 F9 74.79(10) 4_676 2_655
F5 K4 F2 72.60(9) 2_655 2
F4 K4 F2 73.23(9) . 2
O11 K4 F2 98.44(10) 4_676 2
F9 K4 F2 151.11(10) 2_655 2
F5 K4 F1 154.08(9) 2_655 4_676
F4 K4 F1 86.80(9) . 4_676
O11 K4 F1 66.93(9) 4_676 4_676
F9 K4 F1 96.50(9) 2_655 4_676
F2 K4 F1 106.72(9) 2 4_676
F5 K4 O9 111.09(10) 2_655 2_645
F4 K4 O9 58.75(8) . 2_645
O11 K4 O9 132.84(10) 4_676 2_645
F9 K4 O9 67.41(9) 2_655 2_645
F2 K4 O9 128.12(9) 2 2_645
F1 K4 O9 90.00(9) 4_676 2_645
F5 K4 O7 70.69(9) 2_655 .
F4 K4 O7 54.43(8) . .
O11 K4 O7 155.92(10) 4_676 .
F9 K4 O7 90.96(9) 2_655 .
F2 K4 O7 84.63(8) 2 .
F1 K4 O7 135.20(9) 4_676 .
O9 K4 O7 52.71(8) 2_645 .
F5 K4 O12 77.14(9) 2_655 4_676
F4 K4 O12 117.05(9) . 4_676
O11 K4 O12 46.58(9) 4_676 4_676
F9 K4 O12 116.74(9) 2_655 4_676
F2 K4 O12 51.93(8) 2 4_676
F1 K4 O12 82.42(9) 4_676 4_676
O9 K4 O12 171.67(10) 2_645 4_676
O7 K4 O12 132.18(9) . 4_676
F5 K4 P1 90.10(7) 2_655 4_676
F4 K4 P1 130.26(7) . 4_676
O11 K4 P1 23.76(7) 4_676 4_676
F9 K4 P1 98.48(7) 2_655 4_676
F2 K4 P1 76.77(6) 2 4_676
F1 K4 P1 65.11(6) 4_676 4_676
O9 K4 P1 150.49(7) 2_645 4_676
O7 K4 P1 156.63(8) . 4_676
O12 K4 P1 25.67(6) 4_676 4_676
F5 K4 K2 49.45(6) 2_655 2_655
F4 K4 K2 162.84(7) . 2_655
O11 K4 K2 47.74(7) 4_676 2_655
F9 K4 K2 47.85(7) 2_655 2_655
F2 K4 K2 106.83(7) 2 2_655
F1 K4 K2 109.12(7) 4_676 2_655
O9 K4 K2 113.32(7) 2_645 2_655
O7 K4 K2 108.43(7) . 2_655
O12 K4 K2 72.71(6) 4_676 2_655
P1 K4 K2 64.77(3) 4_676 2_655
F5 K4 Sn1 85.64(7) 2_655 2
F4 K4 Sn1 87.37(7) . 2
O11 K4 Sn1 74.99(8) 4_676 2
F9 K4 Sn1 146.55(7) 2_655 2
F2 K4 Sn1 27.36(5) 2 2
F1 K4 Sn1 84.56(7) 4_676 2
O9 K4 Sn1 145.98(7) 2_645 2
O7 K4 Sn1 111.77(7) . 2
O12 K4 Sn1 30.05(6) 4_676 2
P1 K4 Sn1 51.68(3) 4_676 2
K2 K4 Sn1 100.13(3) 2_655 2
O4 K5 F4 81.70(10) 1_545 1_545
O4 K5 F2 141.60(11) 1_545 2_545
F4 K5 F2 75.01(9) 1_545 2_545
O4 K5 F6 73.89(10) 1_545 2_545
F4 K5 F6 151.74(10) 1_545 2_545
F2 K5 F6 133.25(10) 2_545 2_545
O4 K5 F7 69.76(10) 1_545 .
F4 K5 F7 90.95(9) 1_545 .
F2 K5 F7 80.42(9) 2_545 .
F6 K5 F7 93.71(10) 2_545 .
O4 K5 O3 154.04(10) 1_545 2_545
F4 K5 O3 124.15(9) 1_545 2_545
F2 K5 O3 55.97(8) 2_545 2_545
F6 K5 O3 81.54(9) 2_545 2_545
F7 K5 O3 104.24(9) . 2_545
O4 K5 O10 149.13(12) 1_545 2_545
F4 K5 O10 76.10(8) 1_545 2_545
F2 K5 O10 50.64(8) 2_545 2_545
F6 K5 O10 119.70(10) 2_545 2_545
F7 K5 O10 131.01(9) . 2_545
O3 K5 O10 53.30(8) 2_545 2_545
O4 K5 O1 110.60(11) 1_545 2_545
F4 K5 O1 76.56(9) 1_545 2_545
F2 K5 O1 93.29(9) 2_545 2_545
F6 K5 O1 98.71(10) 2_545 2_545
F7 K5 O1 167.17(10) . 2_545
O3 K5 O1 80.93(9) 2_545 2_545
O10 K5 O1 43.45(8) 2_545 2_545
O4 K5 P2 131.96(9) 1_545 2_545
F4 K5 P2 139.99(8) 1_545 2_545
F2 K5 P2 65.01(7) 2_545 2_545
F6 K5 P2 68.27(7) 2_545 2_545
F7 K5 P2 84.07(7) . 2_545
O3 K5 P2 24.79(6) 2_545 2_545
O10 K5 P2 77.62(7) 2_545 2_545
O1 K5 P2 103.51(7) 2_545 2_545
O4 K5 P2 18.64(8) 1_545 1_545
F4 K5 P2 69.50(6) 1_545 1_545
F2 K5 P2 123.01(7) 2_545 1_545
F6 K5 P2 89.66(7) 2_545 1_545
F7 K5 P2 57.71(6) . 1_545
O3 K5 P2 159.54(8) 2_545 1_545
O10 K5 P2 144.91(7) 2_545 1_545
O1 K5 P2 118.82(7) 2_545 1_545
P2 K5 P2 134.95(5) 2_545 1_545
O4 K5 Sn1 171.42(9) 1_545 2_545
F4 K5 Sn1 92.06(6) 1_545 2_545
F2 K5 Sn1 29.95(6) 2_545 2_545
F6 K5 Sn1 113.54(7) 2_545 2_545
F7 K5 Sn1 104.65(7) . 2_545
O3 K5 Sn1 32.23(5) 2_545 2_545
O10 K5 Sn1 31.62(6) 2_545 2_545
O1 K5 Sn1 73.32(6) 2_545 2_545
P2 K5 Sn1 51.69(3) 2_545 2_545
P2 K5 Sn1 152.79(5) 1_545 2_545
O4 K5 K1 46.03(8) 1_545 1_545
F4 K5 K1 108.99(8) 1_545 1_545
F2 K5 K1 172.36(8) 2_545 1_545
F6 K5 K1 43.06(6) 2_545 1_545
F7 K5 K1 105.71(6) . 1_545
O3 K5 K1 117.31(7) 2_545 1_545
O10 K5 K1 123.24(8) 2_545 1_545
O1 K5 K1 81.56(7) 2_545 1_545
P2 K5 K1 110.58(4) 2_545 1_545
P2 K5 K1 64.60(3) 1_545 1_545
Sn1 K5 K1 142.42(4) 2_545 1_545
O6 K6 O2 172.85(12) . 3_675
O6 K6 F8 127.13(10) . 3_665
O2 K6 F8 59.08(9) 3_675 3_665
O6 K6 F1 77.07(10) . 3_675
O2 K6 F1 95.79(9) 3_675 3_675
F8 K6 F1 144.59(9) 3_665 3_675
O6 K6 F3 68.05(10) . 1_655
O2 K6 F3 111.14(10) 3_675 1_655
F8 K6 F3 131.35(10) 3_665 1_655
F1 K6 F3 78.75(9) 3_675 1_655
O6 K6 O12 97.56(11) . 3_665
O2 K6 O12 87.28(10) 3_675 3_665
F8 K6 O12 76.42(9) 3_665 3_665
F1 K6 O12 130.86(11) 3_675 3_665
F3 K6 O12 55.00(9) 1_655 3_665
O6 K6 O8 51.44(9) . .
O2 K6 O8 128.38(10) 3_675 .
F8 K6 O8 92.45(9) 3_665 .
F1 K6 O8 84.58(9) 3_675 .
F3 K6 O8 119.39(9) 1_655 .
O12 K6 O8 129.99(11) 3_665 .
O6 K6 F3 112.12(10) . 3_675
O2 K6 F3 63.02(9) 3_675 3_675
F8 K6 F3 119.10(8) 3_665 3_675
F1 K6 F3 55.54(8) 3_675 3_675
F3 K6 F3 58.18(10) 1_655 3_675
O12 K6 F3 83.79(10) 3_665 3_675
O8 K6 F3 140.11(10) . 3_675
O6 K6 Sn2 155.23(9) . 3_665
O2 K6 Sn2 31.79(7) 3_675 3_665
F8 K6 Sn2 30.21(6) 3_665 3_665
F1 K6 Sn2 127.24(7) 3_675 3_665
F3 K6 Sn2 117.01(7) 1_655 3_665
O12 K6 Sn2 70.84(7) 3_665 3_665
O8 K6 Sn2 119.32(7) . 3_665
F3 K6 Sn2 88.89(6) 3_675 3_665
O6 K6 P2 152.66(9) . 3_675
O2 K6 P2 20.23(7) 3_675 3_675
F8 K6 P2 76.09(6) 3_665 3_675
F1 K6 P2 75.80(6) 3_675 3_675
F3 K6 P2 109.45(7) 1_655 3_675
O12 K6 P2 102.64(8) 3_665 3_675
O8 K6 P2 121.99(7) . 3_675
F3 K6 P2 53.03(6) 3_675 3_675
Sn2 K6 P2 51.48(2) 3_665 3_675
O6 K6 Sn1 103.92(8) . 3_675
O2 K6 Sn1 69.19(7) 3_675 3_675
F8 K6 Sn1 126.80(6) 3_665 3_675
F1 K6 Sn1 29.78(6) 3_675 3_675
F3 K6 Sn1 77.33(7) 1_655 3_675
O12 K6 Sn1 114.16(9) 3_665 3_675
O8 K6 Sn1 111.36(8) . 3_675
F3 K6 Sn1 30.47(5) 3_675 3_675
Sn2 K6 Sn1 100.82(3) 3_665 3_675
P2 K6 Sn1 50.80(3) 3_675 3_675
O6 K6 K3 42.45(8) . 1_665
O2 K6 K3 132.09(8) 3_675 1_665
F8 K6 K3 166.55(7) 3_665 1_665
F1 K6 K3 48.30(6) 3_675 1_665
F3 K6 K3 42.43(6) 1_655 1_665
O12 K6 K3 95.42(7) 3_665 1_665
O8 K6 K3 84.61(7) . 1_665
F3 K6 K3 69.73(6) 3_675 1_665
Sn2 K6 K3 156.04(4) 3_665 1_665
P2 K6 K3 116.54(4) 3_675 1_665
Sn1 K6 K3 66.20(3) 3_675 1_665
F3 Sn1 F2 93.39(12) . .
F3 Sn1 F1 89.48(12) . .
F2 Sn1 F1 176.41(12) . .
F3 Sn1 O10 175.69(12) . .
F2 Sn1 O10 82.48(13) . .
F1 Sn1 O10 94.69(13) . .
F3 Sn1 O12 84.99(13) . 3_565
F2 Sn1 O12 88.20(14) . 3_565
F1 Sn1 O12 89.92(14) . 3_565
O10 Sn1 O12 96.10(14) . 3_565
F3 Sn1 O3 87.11(13) . .
F2 Sn1 O3 90.64(12) . .
F1 Sn1 O3 91.65(13) . .
O10 Sn1 O3 91.67(13) . .
O12 Sn1 O3 171.93(14) 3_565 .
F3 Sn1 K5 117.90(8) . 2
F2 Sn1 K5 45.42(9) . 2
F1 Sn1 K5 134.47(9) . 2
O10 Sn1 K5 58.15(9) . 2
O12 Sn1 K5 125.69(12) 3_565 2
O3 Sn1 K5 57.32(10) . 2
F3 Sn1 K6 53.66(9) . 3_675
F2 Sn1 K6 138.71(9) . 3_675
F1 Sn1 K6 44.87(9) . 3_675
O10 Sn1 K6 129.39(10) . 3_675
O12 Sn1 K6 109.80(12) 3_565 3_675
O3 Sn1 K6 66.35(10) . 3_675
K5 Sn1 K6 123.61(3) 2 3_675
F3 Sn1 K6 39.61(8) . 1_455
F2 Sn1 K6 85.17(9) . 1_455
F1 Sn1 K6 95.71(9) . 1_455
O10 Sn1 K6 140.57(10) . 1_455
O12 Sn1 K6 46.10(10) 3_565 1_455
O3 Sn1 K6 125.84(10) . 1_455
K5 Sn1 K6 128.94(3) 2 1_455
K6 Sn1 K6 82.24(3) 3_675 1_455
F3 Sn1 K4 114.73(9) . 2_545
F2 Sn1 K4 42.50(8) . 2_545
F1 Sn1 K4 134.10(9) . 2_545
O10 Sn1 K4 62.85(10) . 2_545
O12 Sn1 K4 56.71(12) 3_565 2_545
O3 Sn1 K4 126.02(10) . 2_545
K5 Sn1 K4 69.04(3) 2 2_545
K6 Sn1 K4 164.93(3) 3_675 2_545
K6 Sn1 K4 83.04(3) 1_455 2_545
F9 Sn2 F8 94.91(13) . .
F9 Sn2 F7 91.03(13) . .
F8 Sn2 F7 173.87(12) . .
F9 Sn2 O8 87.83(13) . 1_545
F8 Sn2 O8 87.40(13) . 1_545
F7 Sn2 O8 94.37(13) . 1_545
F9 Sn2 O1 87.96(13) . .
F8 Sn2 O1 91.72(13) . .
F7 Sn2 O1 86.95(13) . .
O8 Sn2 O1 175.60(14) 1_545 .
F9 Sn2 O2 176.30(13) . 1_545
F8 Sn2 O2 86.21(12) . 1_545
F7 Sn2 O2 87.76(12) . 1_545
O8 Sn2 O2 95.75(13) 1_545 1_545
O1 Sn2 O2 88.48(13) . 1_545
F9 Sn2 K6 134.14(9) . 3_665
F8 Sn2 K6 45.73(9) . 3_665
F7 Sn2 K6 128.27(9) . 3_665
O8 Sn2 K6 108.51(10) 1_545 3_665
O1 Sn2 K6 73.71(10) . 3_665
O2 Sn2 K6 45.38(9) 1_545 3_665
F9 Sn2 K1 59.76(9) . 2_545
F8 Sn2 K1 150.21(9) . 2_545
F7 Sn2 K1 35.74(9) . 2_545
O8 Sn2 K1 76.96(9) 1_545 2_545
O1 Sn2 K1 101.94(10) . 2_545
O2 Sn2 K1 120.11(9) 1_545 2_545
K6 Sn2 K1 163.96(3) 3_665 2_545
F5 Sn3 F6 91.48(13) . .
F5 Sn3 F4 177.04(12) . .
F6 Sn3 F4 86.54(13) . .
F5 Sn3 O5 86.10(13) . .
F6 Sn3 O5 87.63(13) . .
F4 Sn3 O5 96.01(13) . .
F5 Sn3 O7 95.93(13) . .
F6 Sn3 O7 172.50(13) . .
F4 Sn3 O7 86.00(13) . .
O5 Sn3 O7 93.94(13) . .
F5 Sn3 O9 88.21(12) . 2_645
F6 Sn3 O9 94.25(12) . 2_645
F4 Sn3 O9 89.74(12) . 2_645
O5 Sn3 O9 174.05(14) . 2_645
O7 Sn3 O9 84.93(13) . 2_645
F5 Sn3 K1 59.56(9) . 1_655
F6 Sn3 K1 129.14(9) . 1_655
F4 Sn3 K1 120.28(8) . 1_655
O5 Sn3 K1 126.24(10) . 1_655
O7 Sn3 K1 54.98(10) . 1_655
O9 Sn3 K1 48.69(10) 2_645 1_655
F5 Sn3 K3 137.18(9) . 2
F6 Sn3 K3 52.80(9) . 2
F4 Sn3 K3 40.01(9) . 2
O5 Sn3 K3 111.61(10) . 2
O7 Sn3 K3 120.02(9) . 2
O9 Sn3 K3 73.87(10) 2_645 2
K1 Sn3 K3 121.78(3) 1_655 2
O11 P1 O12 111.5(2) . .
O11 P1 O10 114.0(2) . .
O12 P1 O10 107.7(2) . .
O11 P1 O1 113.84(19) . .
O12 P1 O1 106.0(2) . .
O10 P1 O1 103.19(19) . .
O11 P1 K4 49.36(13) . 4_575
O12 P1 K4 71.88(16) . 4_575
O10 P1 K4 100.50(13) . 4_575
O1 P1 K4 155.57(15) . 4_575
O11 P1 K2 32.89(14) . 3_665
O12 P1 K2 91.17(15) . 3_665
O10 P1 K2 146.80(14) . 3_665
O1 P1 K2 97.19(14) . 3_665
K4 P1 K2 58.97(3) 4_575 3_665
O4 P2 O5 115.5(2) . .
O4 P2 O2 112.3(2) . .
O5 P2 O2 105.99(19) . .
O4 P2 O3 112.5(2) . .
O5 P2 O3 103.50(19) . .
O2 P2 O3 106.18(18) . .
O4 P2 K3 58.24(15) . 1_565
O5 P2 K3 148.35(15) . 1_565
O2 P2 K3 58.33(13) . 1_565
O3 P2 K3 107.28(13) . 1_565
O4 P2 K5 71.98(15) . 2
O5 P2 K5 83.73(14) . 2
O2 P2 K5 165.02(13) . 2
O3 P2 K5 59.79(13) . 2
K3 P2 K5 118.25(5) 1_565 2
O4 P2 K5 35.36(13) . 1_565
O5 P2 K5 86.92(14) . 1_565
O2 P2 K5 103.82(13) . 1_565
O3 P2 K5 143.87(14) . 1_565
K3 P2 K5 72.53(4) 1_565 1_565
K5 P2 K5 87.82(3) 2 1_565
O4 P2 K6 126.24(15) . 3_675
O5 P2 K6 116.18(14) . 3_675
O2 P2 K6 38.03(12) . 3_675
O3 P2 K6 68.19(13) . 3_675
K3 P2 K6 70.10(4) 1_565 3_675
K5 P2 K6 127.48(4) 2 3_675
K5 P2 K6 137.64(5) 1_565 3_675
O6 P3 O8 109.36(19) . .
O6 P3 O7 111.62(19) . .
O8 P3 O7 109.32(18) . .
O6 P3 O9 112.1(2) . .
O8 P3 O9 108.01(19) . .
O7 P3 O9 106.31(18) . .
O6 P3 K1 48.33(13) . 1_655
O8 P3 K1 141.57(14) . 1_655
O7 P3 K1 66.46(13) . 1_655
O9 P3 K1 109.70(13) . 1_655
O6 P3 K3 31.57(14) . 1_665
O8 P3 K3 116.69(14) . 1_665
O7 P3 K3 128.42(13) . 1_665
O9 P3 K3 80.96(13) . 1_665
K1 P3 K3 63.24(4) 1_655 1_665
O6 P3 K1 155.09(15) . 2
O8 P3 K1 84.46(14) . 2
O7 P3 K1 81.35(13) . 2
O9 P3 K1 43.00(13) . 2
K1 P3 K1 129.51(4) 1_655 2
K3 P3 K1 123.81(4) 1_665 2
P1 O1 Sn2 134.6(2) . .
P1 O1 K3 111.99(17) . .
Sn2 O1 K3 102.34(13) . .
P1 O1 K5 101.51(17) . 2
Sn2 O1 K5 108.19(13) . 2
K3 O1 K5 88.78(10) . 2
P2 O2 Sn2 132.72(18) . 1_565
P2 O2 K6 121.73(17) . 3_675
Sn2 O2 K6 102.82(12) 1_565 3_675
P2 O2 K3 94.63(15) . 1_565
Sn2 O2 K3 97.12(12) 1_565 1_565
K6 O2 K3 94.34(10) 3_675 1_565
P2 O3 Sn1 131.2(2) . .
P2 O3 K2 103.15(15) . .
Sn1 O3 K2 125.00(14) . .
P2 O3 K5 95.43(14) . 2
Sn1 O3 K5 90.46(12) . 2
K2 O3 K5 92.41(10) . 2
P2 O4 K5 126.00(19) . 1_565
P2 O4 K1 142.81(19) . .
K5 O4 K1 90.81(10) 1_565 .
P2 O4 K3 96.09(17) . 1_565
K5 O4 K3 98.55(12) 1_565 1_565
K1 O4 K3 81.69(10) . 1_565
P2 O5 Sn3 152.0(2) . .
P2 O5 K2 98.63(15) . .
Sn3 O5 K2 101.26(14) . .
P3 O6 K3 131.1(2) . 1_665
P3 O6 K1 106.52(16) . 1_655
K3 O6 K1 91.59(10) 1_665 1_655
P3 O6 K6 107.72(16) . .
K3 O6 K6 94.51(11) 1_665 .
K1 O6 K6 127.73(14) 1_655 .
P3 O7 Sn3 133.61(19) . .
P3 O7 K1 86.14(14) . 1_655
Sn3 O7 K1 92.58(12) . 1_655
P3 O7 K4 137.43(17) . .
Sn3 O7 K4 88.96(11) . .
K1 O7 K4 92.15(9) 1_655 .
P3 O8 Sn2 146.4(2) . 1_565
P3 O8 K6 91.39(15) . .
Sn2 O8 K6 120.35(13) 1_565 .
P3 O9 Sn3 131.0(2) . 2_655
P3 O9 K1 115.30(17) . 2
Sn3 O9 K1 98.79(12) 2_655 2
P3 O9 K4 113.56(16) . 2_655
Sn3 O9 K4 92.50(12) 2_655 2_655
K1 O9 K4 99.82(10) 2 2_655
P1 O10 Sn1 137.5(2) . .
P1 O10 K5 104.24(15) . 2
Sn1 O10 K5 90.23(11) . 2
P1 O11 K2 119.03(18) . .
P1 O11 K2 129.8(2) . 3_665
K2 O11 K2 90.23(11) . 3_665
P1 O11 K4 106.88(17) . 4_575
K2 O11 K4 124.49(13) . 4_575
K2 O11 K4 82.54(10) 3_665 4_575
P1 O12 Sn1 137.5(2) . 3_565
P1 O12 K6 115.59(17) . 3_665
Sn1 O12 K6 104.85(14) 3_565 3_665
P1 O12 K4 82.45(17) . 4_575
Sn1 O12 K4 93.24(13) 3_565 4_575
K6 O12 K4 113.65(12) 3_665 4_575
Sn1 F1 K6 105.35(12) . 3_675
Sn1 F1 K3 118.14(13) . 3_565
K6 F1 K3 85.36(9) 3_675 3_565
Sn1 F1 K4 131.21(14) . 4_575
K6 F1 K4 118.35(11) 3_675 4_575
K3 F1 K4 87.37(8) 3_565 4_575
Sn1 F2 K1 132.15(14) . .
Sn1 F2 K5 104.63(12) . 2
K1 F2 K5 94.33(9) . 2
Sn1 F2 K4 110.14(11) . 2_545
K1 F2 K4 107.88(10) . 2_545
K5 F2 K4 102.40(10) 2 2_545
Sn1 F3 K3 142.78(13) . 1_565
Sn1 F3 K6 114.03(12) . 1_455
K3 F3 K6 91.00(9) 1_565 1_455
Sn1 F3 K6 95.87(11) . 3_675
K3 F3 K6 93.11(9) 1_565 3_675
K6 F3 K6 121.82(10) 1_455 3_675
Sn3 F4 K3 111.50(12) . 2
Sn3 F4 K5 129.79(12) . 1_565
K3 F4 K5 104.15(10) 2 1_565
Sn3 F4 K4 102.17(11) . .
K3 F4 K4 95.75(9) 2 .
K5 F4 K4 108.29(10) 1_565 .
Sn3 F5 K4 141.28(15) . 2_645
Sn3 F5 K2 106.60(12) . .
K4 F5 K2 82.71(8) 2_645 .
Sn3 F5 K1 88.98(10) . 1_655
K4 F5 K1 95.39(9) 2_645 1_655
K2 F5 K1 157.43(12) . 1_655
Sn3 F6 K1 137.66(14) . 2_545
Sn3 F6 K5 131.68(13) . 2
K1 F6 K5 90.66(9) 2_545 2
Sn3 F6 K3 96.86(11) . 2
K1 F6 K3 80.53(8) 2_545 2
K5 F6 K3 91.07(9) 2 2
Sn2 F7 K1 117.67(14) . 2_545
Sn2 F7 K5 144.41(14) . .
K1 F7 K5 89.75(9) 2_545 .
Sn2 F8 K2 131.79(14) . 3_665
Sn2 F8 K6 104.06(12) . 3_665
K2 F8 K6 106.90(9) 3_665 3_665
Sn2 F9 K2 132.72(13) . .
Sn2 F9 K4 134.98(15) . 2_645
K2 F9 K4 81.52(9) . 2_645
Sn2 F9 K1 89.93(11) . 2_545
K2 F9 K1 122.25(11) . 2_545
K4 F9 K1 92.74(8) 2_645 2_545

loop_
_geom_bond_atom_site_label_1
_geom_bond_atom_site_label_2
_geom_bond_distance
_geom_bond_site_symmetry_2
K1 F2 2.562(3) .
K1 F7 2.567(3) 2
K1 O6 2.615(3) 1_455
K1 F6 2.677(3) 2
K1 O4 2.822(4) .
K1 O9 2.860(4) 2_545
K1 O7 3.084(4) 1_455
K1 F5 3.244(3) 1_455
K1 P3 3.3564(17) 1_455
K1 F9 3.362(3) 2
K1 K3 3.7486(17) 1_565
K1 Sn3 3.7621(13) 1_455
K2 F8 2.602(3) 3_665
K2 O11 2.675(3) .
K2 O11 2.704(4) 3_665
K2 F9 2.715(3) .
K2 F5 2.775(3) .
K2 O3 2.786(4) .
K2 O5 2.908(4) .
K2 K4 3.6222(16) 2_645
K2 K2 3.811(2) 3_665
K2 P1 3.8238(18) 3_665
K2 K6 4.3367(18) .
K2 K5 4.3406(18) 2
K3 F3 2.606(3) 1_545
K3 O6 2.614(3) 1_445
K3 F4 2.671(3) 2_545
K3 O1 2.758(4) .
K3 F1 2.893(3) 3_565
K3 O2 2.905(3) 1_545
K3 O4 2.909(4) 1_545
K3 F6 3.101(3) 2_545
K3 P2 3.4018(18) 1_545
K3 K1 3.7486(17) 1_545
K3 P3 3.7633(18) 1_445
K3 K6 3.8613(17) 1_445
K4 F5 2.707(3) 2_655
K4 F4 2.757(3) .
K4 O11 2.787(3) 4_676
K4 F9 2.831(3) 2_655
K4 F2 2.896(3) 2
K4 F1 2.937(3) 4_676
K4 O9 3.018(4) 2_645
K4 O7 3.160(3) .
K4 O12 3.370(4) 4_676
K4 P1 3.5148(18) 4_676
K4 K2 3.6222(16) 2_655
K4 Sn1 4.0245(13) 2
K5 O4 2.682(3) 1_545
K5 F4 2.730(3) 1_545
K5 F2 2.811(3) 2_545
K5 F6 2.834(3) 2_545
K5 F7 3.005(3) .
K5 O3 3.214(4) 2_545
K5 O10 3.243(3) 2_545
K5 O1 3.307(4) 2_545
K5 P2 3.7024(19) 2_545
K5 P2 3.7503(18) 1_545
K5 Sn1 3.8182(13) 2_545
K5 K1 3.9209(18) 1_545
K6 O6 2.643(3) .
K6 O2 2.764(3) 3_675
K6 F8 2.794(3) 3_665
K6 F1 2.803(3) 3_675
K6 F3 2.805(3) 1_655
K6 O12 2.995(4) 3_665
K6 O8 3.001(4) .
K6 F3 3.102(3) 3_675
K6 Sn2 3.7858(12) 3_665
K6 P2 3.8152(17) 3_675
K6 Sn1 3.8314(14) 3_675
K6 K3 3.8613(17) 1_665
Sn1 F3 1.953(3) .
Sn1 F2 1.970(3) .
Sn1 F1 1.974(3) .
Sn1 O10 2.002(3) .
Sn1 O12 2.018(3) 3_565
Sn1 O3 2.036(3) .
Sn1 K5 3.8182(13) 2
Sn1 K6 3.8313(14) 3_675
Sn1 K6 4.0178(14) 1_455
Sn1 K4 4.0246(14) 2_545
Sn2 F9 1.964(3) .
Sn2 F8 1.964(3) .
Sn2 F7 1.966(3) .
Sn2 O8 1.992(3) 1_545
Sn2 O1 2.025(3) .
Sn2 O2 2.046(3) 1_545
Sn2 K6 3.7858(12) 3_665
Sn2 K1 3.8915(12) 2_545
Sn3 F5 1.963(3) .
Sn3 F6 1.966(3) .
Sn3 F4 1.982(3) .
Sn3 O5 1.989(3) .
Sn3 O7 2.020(3) .
Sn3 O9 2.046(3) 2_645
Sn3 K1 3.7621(13) 1_655
Sn3 K3 3.8653(12) 2
P1 O11 1.480(4) .
P1 O12 1.536(3) .
P1 O10 1.546(3) .
P1 O1 1.549(3) .
P1 K4 3.5148(17) 4_575
P1 K2 3.8238(18) 3_665
P2 O4 1.482(4) .
P2 O5 1.539(3) .
P2 O2 1.551(3) .
P2 O3 1.559(3) .
P2 K3 3.4018(18) 1_565
P2 K5 3.7023(19) 2
P2 K5 3.7502(18) 1_565
P2 K6 3.8152(17) 3_675
P3 O6 1.488(3) .
P3 O8 1.539(3) .
P3 O7 1.548(3) .
P3 O9 1.550(3) .
P3 K1 3.3564(17) 1_655
P3 K3 3.7634(18) 1_665
P3 K1 3.7910(18) 2
O1 K5 3.307(4) 2
O2 Sn2 2.046(3) 1_565
O2 K6 2.764(3) 3_675
O2 K3 2.905(3) 1_565
O3 K5 3.214(4) 2
O4 K5 2.683(3) 1_565
O4 K3 2.909(4) 1_565
O6 K3 2.614(3) 1_665
O6 K1 2.615(3) 1_655
O7 K1 3.084(4) 1_655
O8 Sn2 1.992(3) 1_565
O9 Sn3 2.046(3) 2_655
O9 K1 2.860(4) 2
O9 K4 3.018(4) 2_655
O10 K5 3.243(3) 2
O11 K2 2.704(4) 3_665
O11 K4 2.787(3) 4_575
O12 Sn1 2.018(3) 3_565
O12 K6 2.995(4) 3_665
O12 K4 3.370(4) 4_575
F1 K6 2.803(3) 3_675
F1 K3 2.893(3) 3_565
F1 K4 2.937(3) 4_575
F2 K5 2.811(3) 2
F2 K4 2.896(3) 2_545
F3 K3 2.606(3) 1_565
F3 K6 2.805(3) 1_455
F3 K6 3.102(3) 3_675
F4 K3 2.671(3) 2
F4 K5 2.730(3) 1_565
F5 K4 2.707(3) 2_645
F5 K1 3.244(3) 1_655
F6 K1 2.677(3) 2_545
F6 K5 2.834(3) 2
F6 K3 3.101(3) 2
F7 K1 2.567(3) 2_545
F8 K2 2.602(3) 3_665
F8 K6 2.794(3) 3_665
F9 K4 2.831(3) 2_645
F9 K1 3.362(3) 2_545

loop_
_geom_torsion_atom_site_label_1
_geom_torsion_atom_site_label_2
_geom_torsion_atom_site_label_3
_geom_torsion_atom_site_label_4
_geom_torsion
_geom_torsion_site_symmetry_1
_geom_torsion_site_symmetry_4
O11 P1 O1 Sn2 -31.9(4) . .
O12 P1 O1 Sn2 91.0(3) . .
O10 P1 O1 Sn2 -155.9(3) . .
K4 P1 O1 Sn2 9.7(6) 4_575 .
K2 P1 O1 Sn2 -2.3(3) 3_665 .
O11 P1 O1 K3 -168.08(18) . .
O12 P1 O1 K3 -45.2(2) . .
O10 P1 O1 K3 67.9(2) . .
K4 P1 O1 K3 -126.6(3) 4_575 .
K2 P1 O1 K3 -138.49(13) 3_665 .
O11 P1 O1 K5 98.55(19) . 2
O12 P1 O1 K5 -138.56(17) . 2
O10 P1 O1 K5 -25.48(18) . 2
K4 P1 O1 K5 140.1(3) 4_575 2
K2 P1 O1 K5 128.14(8) 3_665 2
F9 Sn2 O1 P1 71.9(3) . .
F8 Sn2 O1 P1 -22.9(3) . .
F7 Sn2 O1 P1 163.1(3) . .
O8 Sn2 O1 P1 55(2) 1_545 .
O2 Sn2 O1 P1 -109.1(3) 1_545 .
K6 Sn2 O1 P1 -65.5(3) 3_665 .
K1 Sn2 O1 P1 130.4(3) 2_545 .
F9 Sn2 O1 K3 -149.14(14) . .
F8 Sn2 O1 K3 116.01(13) . .
F7 Sn2 O1 K3 -58.00(13) . .
O8 Sn2 O1 K3 -165.6(18) 1_545 .
O2 Sn2 O1 K3 29.84(13) 1_545 .
K6 Sn2 O1 K3 73.43(10) 3_665 .
K1 Sn2 O1 K3 -90.64(11) 2_545 .
F9 Sn2 O1 K5 -56.34(13) . 2
F8 Sn2 O1 K5 -151.19(13) . 2
F7 Sn2 O1 K5 34.81(13) . 2
O8 Sn2 O1 K5 -72.8(18) 1_545 2
O2 Sn2 O1 K5 122.65(13) 1_545 2
K6 Sn2 O1 K5 166.24(12) 3_665 2
K1 Sn2 O1 K5 2.16(12) 2_545 2
F3 K3 O1 P1 78.5(2) 1_545 .
O6 K3 O1 P1 -15.3(6) 1_445 .
F4 K3 O1 P1 -90.52(19) 2_545 .
F1 K3 O1 P1 -1.1(2) 3_565 .
O2 K3 O1 P1 125.9(2) 1_545 .
O4 K3 O1 P1 154.25(18) 1_545 .
F6 K3 O1 P1 -134.58(17) 2_545 .
P2 K3 O1 P1 136.03(19) 1_545 .
K1 K3 O1 P1 167.43(11) 1_545 .
P3 K3 O1 P1 -51.2(3) 1_445 .
K6 K3 O1 P1 28.3(2) 1_445 .
F3 K3 O1 Sn2 -71.22(15) 1_545 .
O6 K3 O1 Sn2 -165.1(4) 1_445 .
F4 K3 O1 Sn2 119.77(14) 2_545 .
F1 K3 O1 Sn2 -150.85(14) 3_565 .
O2 K3 O1 Sn2 -23.83(11) 1_545 .
O4 K3 O1 Sn2 4.53(16) 1_545 .
F6 K3 O1 Sn2 75.71(16) 2_545 .
P2 K3 O1 Sn2 -13.69(12) 1_545 .
K1 K3 O1 Sn2 17.7(3) 1_545 .
P3 K3 O1 Sn2 159.10(10) 1_445 .
K6 K3 O1 Sn2 -121.41(11) 1_445 .
F3 K3 O1 K5 -179.58(8) 1_545 2
O6 K3 O1 K5 86.6(4) 1_445 2
F4 K3 O1 K5 11.41(9) 2_545 2
F1 K3 O1 K5 100.79(9) 3_565 2
O2 K3 O1 K5 -132.19(11) 1_545 2
O4 K3 O1 K5 -103.82(9) 1_545 2
F6 K3 O1 K5 -32.65(13) 2_545 2
P2 K3 O1 K5 -122.05(7) 1_545 2
K1 K3 O1 K5 -90.65(17) 1_545 2
P3 K3 O1 K5 50.7(2) 1_445 2
K6 K3 O1 K5 130.23(7) 1_445 2
O4 P2 O2 Sn2 81.3(3) . 1_565
O5 P2 O2 Sn2 -45.6(3) . 1_565
O3 P2 O2 Sn2 -155.2(2) . 1_565
K3 P2 O2 Sn2 104.1(3) 1_565 1_565
K5 P2 O2 Sn2 -174.7(3) 2 1_565
K5 P2 O2 Sn2 45.1(3) 1_565 1_565
K6 P2 O2 Sn2 -157.8(4) 3_675 1_565
O4 P2 O2 K6 -120.8(2) . 3_675
O5 P2 O2 K6 112.2(2) . 3_675
O3 P2 O2 K6 2.6(2) . 3_675
K3 P2 O2 K6 -98.02(18) 1_565 3_675
K5 P2 O2 K6 -16.9(7) 2 3_675
K5 P2 O2 K6 -157.02(13) 1_565 3_675
O4 P2 O2 K3 -22.80(19) . 1_565
O5 P2 O2 K3 -149.74(15) . 1_565
O3 P2 O2 K3 100.63(16) . 1_565
K5 P2 O2 K3 81.1(5) 2 1_565
K5 P2 O2 K3 -59.00(10) 1_565 1_565
K6 P2 O2 K3 98.02(18) 3_675 1_565
O4 P2 O3 Sn1 44.4(3) . .
O5 P2 O3 Sn1 169.7(2) . .
O2 P2 O3 Sn1 -78.9(3) . .
K3 P2 O3 Sn1 -17.7(3) 1_565 .
K5 P2 O3 Sn1 95.4(3) 2 .
K5 P2 O3 Sn1 66.1(3) 1_565 .
K6 P2 O3 Sn1 -77.2(2) 3_675 .
O4 P2 O3 K2 -144.75(18) . .
O5 P2 O3 K2 -19.4(2) . .
O2 P2 O3 K2 91.97(17) . .
K3 P2 O3 K2 153.13(8) 1_565 .
K5 P2 O3 K2 -93.76(13) 2 .
K5 P2 O3 K2 -123.01(17) 1_565 .
K6 P2 O3 K2 93.70(12) 3_675 .
O4 P2 O3 K5 -51.0(2) . 2
O5 P2 O3 K5 74.35(17) . 2
O2 P2 O3 K5 -174.27(14) . 2
K3 P2 O3 K5 -113.10(8) 1_565 2
K5 P2 O3 K5 -29.2(2) 1_565 2
K6 P2 O3 K5 -172.54(12) 3_675 2
F3 Sn1 O3 P2 28.5(3) . .
F2 Sn1 O3 P2 -64.9(3) . .
F1 Sn1 O3 P2 117.9(3) . .
O10 Sn1 O3 P2 -147.4(3) . .
O12 Sn1 O3 P2 16.8(12) 3_565 .
K5 Sn1 O3 P2 -97.6(3) 2 .
K6 Sn1 O3 P2 79.7(2) 3_675 .
K6 Sn1 O3 P2 19.6(3) 1_455 .
K4 Sn1 O3 P2 -90.3(3) 2_545 .
F3 Sn1 O3 K2 -140.64(18) . .
F2 Sn1 O3 K2 126.00(17) . .
F1 Sn1 O3 K2 -51.24(18) . .
O10 Sn1 O3 K2 43.50(18) . .
O12 Sn1 O3 K2 -152.3(10) 3_565 .
K5 Sn1 O3 K2 93.26(17) 2 .
K6 Sn1 O3 K2 -89.37(16) 3_675 .
K6 Sn1 O3 K2 -149.50(10) 1_455 .
K4 Sn1 O3 K2 100.61(16) 2_545 .
F3 Sn1 O3 K5 126.09(11) . 2
F2 Sn1 O3 K5 32.73(11) . 2
F1 Sn1 O3 K5 -144.51(11) . 2
O10 Sn1 O3 K5 -49.76(12) . 2
O12 Sn1 O3 K5 114.4(10) 3_565 2
K6 Sn1 O3 K5 177.37(11) 3_675 2
K6 Sn1 O3 K5 117.24(8) 1_455 2
K4 Sn1 O3 K5 7.34(13) 2_545 2
F8 K2 O3 P2 -81.04(16) 3_665 .
O11 K2 O3 P2 -179.80(17) . .
O11 K2 O3 P2 -130.5(4) 3_665 .
F9 K2 O3 P2 108.13(16) . .
F5 K2 O3 P2 23.07(18) . .
O5 K2 O3 P2 12.80(13) . .
K4 K2 O3 P2 58.9(2) 2_645 .
K2 K2 O3 P2 -169.75(12) 3_665 .
P1 K2 O3 P2 -86.2(2) 3_665 .
K6 K2 O3 P2 -43.45(16) . .
K5 K2 O3 P2 96.15(16) 2 .
F8 K2 O3 Sn1 90.57(18) 3_665 .
O11 K2 O3 Sn1 -8.20(17) . .
O11 K2 O3 Sn1 41.1(5) 3_665 .
F9 K2 O3 Sn1 -80.27(18) . .
F5 K2 O3 Sn1 -165.32(16) . .
O5 K2 O3 Sn1 -175.6(2) . .
K4 K2 O3 Sn1 -129.52(14) 2_645 .
K2 K2 O3 Sn1 1.9(2) 3_665 .
P1 K2 O3 Sn1 85.4(3) 3_665 .
K6 K2 O3 Sn1 128.16(15) . .
K5 K2 O3 Sn1 -92.25(18) 2 .
F8 K2 O3 K5 -177.18(8) 3_665 2
O11 K2 O3 K5 84.05(10) . 2
O11 K2 O3 K5 133.4(4) 3_665 2
F9 K2 O3 K5 11.98(11) . 2
F5 K2 O3 K5 -73.07(10) . 2
O5 K2 O3 K5 -83.35(11) . 2
K4 K2 O3 K5 -37.27(17) 2_645 2
K2 K2 O3 K5 94.10(9) 3_665 2
P1 K2 O3 K5 177.69(13) 3_665 2
K6 K2 O3 K5 -139.60(6) . 2
O5 P2 O4 K5 39.3(3) . 1_565
O2 P2 O4 K5 -82.4(3) . 1_565
O3 P2 O4 K5 157.8(2) . 1_565
K3 P2 O4 K5 -105.2(3) 1_565 1_565
K5 P2 O4 K5 112.9(2) 2 1_565
K6 P2 O4 K5 -123.39(17) 3_675 1_565
O5 P2 O4 K1 -131.2(3) . .
O2 P2 O4 K1 107.1(3) . .
O3 P2 O4 K1 -12.7(4) . .
K3 P2 O4 K1 84.3(3) 1_565 .
K5 P2 O4 K1 -57.6(3) 2 .
K5 P2 O4 K1 -170.5(5) 1_565 .
K6 P2 O4 K1 66.1(4) 3_675 .
O5 P2 O4 K3 144.50(17) . 1_565
O2 P2 O4 K3 22.82(19) . 1_565
O3 P2 O4 K3 -96.97(18) . 1_565
K5 P2 O4 K3 -141.88(12) 2 1_565
K5 P2 O4 K3 105.2(3) 1_565 1_565
K6 P2 O4 K3 -18.18(19) 3_675 1_565
F2 K1 O4 P2 12.0(3) . .
F7 K1 O4 P2 110.8(4) 2 .
O6 K1 O4 P2 -77.9(4) 1_455 .
F6 K1 O4 P2 -146.0(4) 2 .
O9 K1 O4 P2 107.8(4) 2_545 .
O7 K1 O4 P2 -103.3(4) 1_455 .
F5 K1 O4 P2 -14.7(4) 1_455 .
P3 K1 O4 P2 -92.7(3) 1_455 .
F9 K1 O4 P2 156.7(3) 2 .
K3 K1 O4 P2 -89.1(3) 1_565 .
Sn3 K1 O4 P2 -50.5(6) 1_455 .
F2 K1 O4 K5 -160.36(13) . 1_565
F7 K1 O4 K5 -61.58(11) 2 1_565
O6 K1 O4 K5 109.80(12) 1_455 1_565
F6 K1 O4 K5 41.61(10) 2 1_565
O9 K1 O4 K5 -64.5(4) 2_545 1_565
O7 K1 O4 K5 84.31(16) 1_455 1_565
F5 K1 O4 K5 173.00(10) 1_455 1_565
P3 K1 O4 K5 94.90(10) 1_455 1_565
F9 K1 O4 K5 -15.61(12) 2 1_565
K3 K1 O4 K5 98.52(12) 1_565 1_565
Sn3 K1 O4 K5 137.1(2) 1_455 1_565
F2 K1 O4 K3 101.12(9) . 1_565
F7 K1 O4 K3 -160.09(10) 2 1_565
O6 K1 O4 K3 11.28(10) 1_455 1_565
F6 K1 O4 K3 -56.91(8) 2 1_565
O9 K1 O4 K3 -163.0(3) 2_545 1_565
O7 K1 O4 K3 -14.21(17) 1_455 1_565
F5 K1 O4 K3 74.48(15) 1_455 1_565
P3 K1 O4 K3 -3.61(9) 1_455 1_565
F9 K1 O4 K3 -114.13(8) 2 1_565
Sn3 K1 O4 K3 38.6(3) 1_455 1_565
O4 P2 O5 Sn3 6.8(6) . .
O2 P2 O5 Sn3 131.9(4) . .
O3 P2 O5 Sn3 -116.6(5) . .
K3 P2 O5 Sn3 77.1(6) 1_565 .
K5 P2 O5 Sn3 -59.8(5) 2 .
K5 P2 O5 Sn3 28.4(5) 1_565 .
K6 P2 O5 Sn3 171.3(4) 3_675 .
O4 P2 O5 K2 141.72(18) . .
O2 P2 O5 K2 -93.25(16) . .
O3 P2 O5 K2 18.28(19) . .
K3 P2 O5 K2 -148.07(19) 1_565 .
K5 P2 O5 K2 75.11(9) 2 .
K5 P2 O5 K2 163.25(10) 1_565 .
K6 P2 O5 K2 -53.80(15) 3_675 .
F5 Sn3 O5 P2 159.2(5) . .
F6 Sn3 O5 P2 67.6(5) . .
F4 Sn3 O5 P2 -18.7(5) . .
O7 Sn3 O5 P2 -105.1(5) . .
O9 Sn3 O5 P2 176.1(10) 2_645 .
K1 Sn3 O5 P2 -153.6(4) 1_655 .
K3 Sn3 O5 P2 19.4(5) 2 .
F5 Sn3 O5 K2 24.83(13) . .
F6 Sn3 O5 K2 -66.82(13) . .
F4 Sn3 O5 K2 -153.09(12) . .
O7 Sn3 O5 K2 120.52(13) . .
O9 Sn3 O5 K2 41.7(14) 2_645 .
K1 Sn3 O5 K2 72.02(13) 1_655 .
K3 Sn3 O5 K2 -114.97(9) 2 .
F8 K2 O5 P2 79.65(16) 3_665 .
O11 K2 O5 P2 -28.9(2) . .
O11 K2 O5 P2 152.40(16) 3_665 .
F9 K2 O5 P2 -115.80(16) . .
F5 K2 O5 P2 179.0(2) . .
O3 K2 O5 P2 -12.77(13) . .
K4 K2 O5 P2 -168.17(14) 2_645 .
K2 K2 O5 P2 -34.4(9) 3_665 .
P1 K2 O5 P2 135.01(13) 3_665 .
K6 K2 O5 P2 111.84(15) . .
K5 K2 O5 P2 -70.44(14) 2 .
F8 K2 O5 Sn3 -120.19(13) 3_665 .
O11 K2 O5 Sn3 131.31(14) . .
O11 K2 O5 Sn3 -47.4(2) 3_665 .
F9 K2 O5 Sn3 44.36(15) . .
F5 K2 O5 Sn3 -20.79(11) . .
O3 K2 O5 Sn3 147.39(19) . .
K4 K2 O5 Sn3 -8.01(13) 2_645 .
K2 K2 O5 Sn3 125.7(8) 3_665 .
P1 K2 O5 Sn3 -64.83(15) 3_665 .
K6 K2 O5 Sn3 -88.00(12) . .
K5 K2 O5 Sn3 89.72(12) 2 .
O8 P3 O6 K3 109.7(2) . 1_665
O7 P3 O6 K3 -129.2(2) . 1_665
O9 P3 O6 K3 -10.0(3) . 1_665
K1 P3 O6 K3 -107.3(2) 1_655 1_665
K1 P3 O6 K3 -11.2(5) 2 1_665
O8 P3 O6 K1 -143.01(17) . 1_655
O7 P3 O6 K1 -21.9(2) . 1_655
O9 P3 O6 K1 97.23(19) . 1_655
K3 P3 O6 K1 107.3(2) 1_665 1_655
K1 P3 O6 K1 96.1(3) 2 1_655
O8 P3 O6 K6 -3.1(2) . .
O7 P3 O6 K6 117.98(17) . .
O9 P3 O6 K6 -122.89(17) . .
K1 P3 O6 K6 139.9(2) 1_655 .
K3 P3 O6 K6 -112.8(3) 1_665 .
K1 P3 O6 K6 -124.0(2) 2 .
O2 K6 O6 P3 93.3(9) 3_675 .
F8 K6 O6 P3 -55.7(2) 3_665 .
F1 K6 O6 P3 95.32(19) 3_675 .
F3 K6 O6 P3 178.2(2) 1_655 .
O12 K6 O6 P3 -134.40(18) 3_665 .
O8 K6 O6 P3 1.93(14) . .
F3 K6 O6 P3 139.26(16) 3_675 .
Sn2 K6 O6 P3 -74.6(3) 3_665 .
P2 K6 O6 P3 88.1(2) 3_675 .
Sn1 K6 O6 P3 108.33(17) 3_675 .
K3 K6 O6 P3 135.8(2) 1_665 .
O2 K6 O6 K3 -42.5(9) 3_675 1_665
F8 K6 O6 K3 168.43(10) 3_665 1_665
F1 K6 O6 K3 -40.52(10) 3_675 1_665
F3 K6 O6 K3 42.40(9) 1_655 1_665
O12 K6 O6 K3 89.77(12) 3_665 1_665
O8 K6 O6 K3 -133.90(16) . 1_665
F3 K6 O6 K3 3.42(14) 3_675 1_665
Sn2 K6 O6 K3 149.59(15) 3_665 1_665
P2 K6 O6 K3 -47.7(2) 3_675 1_665
Sn1 K6 O6 K3 -27.51(11) 3_675 1_665
O2 K6 O6 K1 -138.1(8) 3_675 1_655
F8 K6 O6 K1 72.9(2) 3_665 1_655
F1 K6 O6 K1 -136.04(17) 3_675 1_655
F3 K6 O6 K1 -53.12(15) 1_655 1_655
O12 K6 O6 K1 -5.75(18) 3_665 1_655
O8 K6 O6 K1 130.6(2) . 1_655
F3 K6 O6 K1 -92.10(17) 3_675 1_655
Sn2 K6 O6 K1 54.1(3) 3_665 1_655
P2 K6 O6 K1 -143.25(14) 3_675 1_655
Sn1 K6 O6 K1 -123.03(14) 3_675 1_655
K3 K6 O6 K1 -95.52(18) 1_665 1_655
O6 P3 O7 Sn3 -72.2(3) . .
O8 P3 O7 Sn3 48.9(3) . .
O9 P3 O7 Sn3 165.3(2) . .
K1 P3 O7 Sn3 -89.9(3) 1_655 .
K3 P3 O7 Sn3 -103.4(2) 1_665 .
K1 P3 O7 Sn3 129.9(3) 2 .
O6 P3 O7 K1 17.70(17) . 1_655
O8 P3 O7 K1 138.82(16) . 1_655
O9 P3 O7 K1 -104.82(15) . 1_655
K3 P3 O7 K1 -13.50(15) 1_665 1_655
K1 P3 O7 K1 -140.20(7) 2 1_655
O6 P3 O7 K4 106.7(3) . .
O8 P3 O7 K4 -132.2(2) . .
O9 P3 O7 K4 -15.8(3) . .
K1 P3 O7 K4 89.0(2) 1_655 .
K3 P3 O7 K4 75.5(3) 1_665 .
K1 P3 O7 K4 -51.2(2) 2 .
F5 Sn3 O7 P3 41.1(3) . .
F6 Sn3 O7 P3 -147.2(8) . .
F4 Sn3 O7 P3 -141.1(3) . .
O5 Sn3 O7 P3 -45.4(3) . .
O9 Sn3 O7 P3 128.8(3) 2_645 .
K1 Sn3 O7 P3 87.1(3) 1_655 .
K3 Sn3 O7 P3 -163.1(2) 2 .
F5 Sn3 O7 K1 -46.00(11) . 1_655
F6 Sn3 O7 K1 125.7(9) . 1_655
F4 Sn3 O7 K1 131.76(10) . 1_655
O5 Sn3 O7 K1 -132.47(12) . 1_655
O9 Sn3 O7 K1 41.67(11) 2_645 1_655
K3 Sn3 O7 K1 109.74(8) 2 1_655
F5 Sn3 O7 K4 -138.10(10) . .
F6 Sn3 O7 K4 33.6(10) . .
F4 Sn3 O7 K4 39.66(10) . .
O5 Sn3 O7 K4 135.42(12) . .
O9 Sn3 O7 K4 -50.43(11) 2_645 .
K1 Sn3 O7 K4 -92.10(9) 1_655 .
K3 Sn3 O7 K4 17.64(11) 2 .
F5 K4 O7 P3 0.0(2) 2_655 .
F4 K4 O7 P3 146.6(3) . .
O11 K4 O7 P3 -25.3(4) 4_676 .
F9 K4 O7 P3 -78.0(3) 2_655 .
F2 K4 O7 P3 73.4(3) 2 .
F1 K4 O7 P3 -178.2(2) 4_676 .
O9 K4 O7 P3 -138.3(3) 2_645 .
O12 K4 O7 P3 50.5(3) 4_676 .
P1 K4 O7 P3 36.2(4) 4_676 .
K2 K4 O7 P3 -32.6(3) 2_655 .
Sn1 K4 O7 P3 76.9(3) 2 .
F5 K4 O7 Sn3 179.14(13) 2_655 .
F4 K4 O7 Sn3 -34.24(10) . .
O11 K4 O7 Sn3 153.9(2) 4_676 .
F9 K4 O7 Sn3 101.17(11) 2_655 .
F2 K4 O7 Sn3 -107.44(11) 2 .
F1 K4 O7 Sn3 0.94(18) 4_676 .
O9 K4 O7 Sn3 40.88(10) 2_645 .
O12 K4 O7 Sn3 -130.35(12) 4_676 .
P1 K4 O7 Sn3 -144.59(14) 4_676 .
K2 K4 O7 Sn3 146.59(8) 2_655 .
Sn1 K4 O7 Sn3 -103.97(10) 2 .
F5 K4 O7 K1 86.60(10) 2_655 1_655
F4 K4 O7 K1 -126.77(12) . 1_655
O11 K4 O7 K1 61.3(3) 4_676 1_655
F9 K4 O7 K1 8.63(9) 2_655 1_655
F2 K4 O7 K1 160.02(9) 2 1_655
F1 K4 O7 K1 -91.60(13) 4_676 1_655
O9 K4 O7 K1 -51.66(10) 2_645 1_655
O12 K4 O7 K1 137.12(10) 4_676 1_655
P1 K4 O7 K1 122.87(16) 4_676 1_655
K2 K4 O7 K1 54.05(9) 2_655 1_655
Sn1 K4 O7 K1 163.49(5) 2 1_655
O6 P3 O8 Sn2 -159.0(4) . 1_565
O7 P3 O8 Sn2 78.5(4) . 1_565
O9 P3 O8 Sn2 -36.7(4) . 1_565
K1 P3 O8 Sn2 154.7(2) 1_655 1_565
K3 P3 O8 Sn2 -125.5(3) 1_665 1_565
K1 P3 O8 Sn2 -0.3(4) 2 1_565
O6 P3 O8 K6 2.6(2) . .
O7 P3 O8 K6 -119.86(16) . .
O9 P3 O8 K6 124.87(16) . .
K1 P3 O8 K6 -43.7(2) 1_655 .
K3 P3 O8 K6 36.10(14) 1_665 .
K1 P3 O8 K6 161.33(9) 2 .
O6 K6 O8 P3 -1.78(13) . .
O2 K6 O8 P3 -172.65(14) 3_675 .
F8 K6 O8 P3 135.82(15) 3_665 .
F1 K6 O8 P3 -79.55(15) 3_675 .
F3 K6 O8 P3 -5.71(19) 1_655 .
O12 K6 O8 P3 61.53(19) 3_665 .
F3 K6 O8 P3 -80.06(19) 3_675 .
Sn2 K6 O8 P3 150.37(11) 3_665 .
P2 K6 O8 P3 -149.07(12) 3_675 .
Sn1 K6 O8 P3 -92.84(14) 3_675 .
K3 K6 O8 P3 -31.02(13) 1_665 .
O6 K6 O8 Sn2 166.5(2) . 1_565
O2 K6 O8 Sn2 -4.3(2) 3_675 1_565
F8 K6 O8 Sn2 -55.87(17) 3_665 1_565
F1 K6 O8 Sn2 88.75(16) 3_675 1_565
F3 K6 O8 Sn2 162.59(14) 1_655 1_565
O12 K6 O8 Sn2 -130.16(15) 3_665 1_565
F3 K6 O8 Sn2 88.24(19) 3_675 1_565
Sn2 K6 O8 Sn2 -41.33(19) 3_665 1_565
P2 K6 O8 Sn2 19.2(2) 3_675 1_565
Sn1 K6 O8 Sn2 75.46(16) 3_675 1_565
K3 K6 O8 Sn2 137.28(16) 1_665 1_565
O6 P3 O9 Sn3 -49.9(3) . 2_655
O8 P3 O9 Sn3 -170.4(2) . 2_655
O7 P3 O9 Sn3 72.4(3) . 2_655
K1 P3 O9 Sn3 2.1(3) 1_655 2_655
K3 P3 O9 Sn3 -55.2(2) 1_665 2_655
K1 P3 O9 Sn3 129.4(3) 2 2_655
O6 P3 O9 K1 -179.28(16) . 2
O8 P3 O9 K1 60.2(2) . 2
O7 P3 O9 K1 -57.1(2) . 2
K1 P3 O9 K1 -127.37(11) 1_655 2
K3 P3 O9 K1 175.41(15) 1_665 2
O6 P3 O9 K4 66.4(2) . 2_655
O8 P3 O9 K4 -54.2(2) . 2_655
O7 P3 O9 K4 -171.39(16) . 2_655
K1 P3 O9 K4 118.31(11) 1_655 2_655
K3 P3 O9 K4 61.09(12) 1_665 2_655
K1 P3 O9 K4 -114.3(2) 2 2_655
O11 P1 O10 Sn1 8.8(4) . .
O12 P1 O10 Sn1 -115.3(3) . .
O1 P1 O10 Sn1 132.8(3) . .
K4 P1 O10 Sn1 -41.2(3) 4_575 .
K2 P1 O10 Sn1 6.4(5) 3_665 .
O11 P1 O10 K5 -97.63(18) . 2
O12 P1 O10 K5 138.18(19) . 2
O1 P1 O10 K5 26.32(19) . 2
K4 P1 O10 K5 -147.66(8) 4_575 2
K2 P1 O10 K5 -100.1(2) 3_665 2
F3 Sn1 O10 P1 -136.0(15) . .
F2 Sn1 O10 P1 -152.9(3) . .
F1 Sn1 O10 P1 29.3(3) . .
O12 Sn1 O10 P1 119.7(3) 3_565 .
O3 Sn1 O10 P1 -62.5(3) . .
K5 Sn1 O10 P1 -111.6(3) 2 .
K6 Sn1 O10 P1 -2.2(4) 3_675 .
K6 Sn1 O10 P1 134.2(2) 1_455 .
K4 Sn1 O10 P1 167.3(3) 2_545 .
F3 Sn1 O10 K5 -24.3(17) . 2
F2 Sn1 O10 K5 -41.28(10) . 2
F1 Sn1 O10 K5 140.94(10) . 2
O12 Sn1 O10 K5 -128.64(13) 3_565 2
O3 Sn1 O10 K5 49.15(11) . 2
K6 Sn1 O10 K5 109.46(8) 3_675 2
K6 Sn1 O10 K5 -114.17(11) 1_455 2
K4 Sn1 O10 K5 -81.10(8) 2_545 2
O12 P1 O11 K2 -173.37(19) . .
O10 P1 O11 K2 64.5(2) . .
O1 P1 O11 K2 -53.5(3) . .
K4 P1 O11 K2 147.7(3) 4_575 .
K2 P1 O11 K2 -117.9(3) 3_665 .
O12 P1 O11 K2 -55.4(3) . 3_665
O10 P1 O11 K2 -177.56(19) . 3_665
O1 P1 O11 K2 64.4(3) . 3_665
K4 P1 O11 K2 -94.4(2) 4_575 3_665
O12 P1 O11 K4 38.9(2) . 4_575
O10 P1 O11 K4 -83.2(2) . 4_575
O1 P1 O11 K4 158.82(17) . 4_575
K2 P1 O11 K4 94.4(2) 3_665 4_575
F8 K2 O11 P1 -149.2(2) 3_665 .
O11 K2 O11 P1 137.3(3) 3_665 .
F9 K2 O11 P1 59.5(2) . .
F5 K2 O11 P1 53.7(4) . .
O3 K2 O11 P1 -54.5(2) . .
O5 K2 O11 P1 -42.0(3) . .
K4 K2 O11 P1 93.2(2) 2_645 .
K2 K2 O11 P1 137.3(3) 3_665 .
P1 K2 O11 P1 150.78(19) 3_665 .
K6 K2 O11 P1 -157.16(15) . .
K5 K2 O11 P1 -5.92(19) 2 .
F8 K2 O11 K2 73.53(11) 3_665 3_665
O11 K2 O11 K2 0.0 3_665 3_665
F9 K2 O11 K2 -77.80(11) . 3_665
F5 K2 O11 K2 -83.5(3) . 3_665
O3 K2 O11 K2 168.24(12) . 3_665
O5 K2 O11 K2 -179.22(11) . 3_665
K4 K2 O11 K2 -44.03(10) 2_645 3_665
P1 K2 O11 K2 13.51(9) 3_665 3_665
K6 K2 O11 K2 65.57(14) . 3_665
K5 K2 O11 K2 -143.18(9) 2 3_665
F8 K2 O11 K4 -7.56(17) 3_665 4_575
O11 K2 O11 K4 -81.09(15) 3_665 4_575
F9 K2 O11 K4 -158.89(17) . 4_575
F5 K2 O11 K4 -164.64(19) . 4_575
O3 K2 O11 K4 87.15(16) . 4_575
O5 K2 O11 K4 99.70(17) . 4_575
K4 K2 O11 K4 -125.12(12) 2_645 4_575
K2 K2 O11 K4 -81.09(15) 3_665 4_575
P1 K2 O11 K4 -67.58(15) 3_665 4_575
K6 K2 O11 K4 -15.5(2) . 4_575
K5 K2 O11 K4 135.73(15) 2 4_575
O11 P1 O12 Sn1 -116.7(4) . 3_565
O10 P1 O12 Sn1 9.0(4) . 3_565
O1 P1 O12 Sn1 118.9(4) . 3_565
K4 P1 O12 Sn1 -86.5(3) 4_575 3_565
K2 P1 O12 Sn1 -143.2(3) 3_665 3_565
O11 P1 O12 K6 82.5(2) . 3_665
O10 P1 O12 K6 -151.78(18) . 3_665
O1 P1 O12 K6 -41.9(3) . 3_665
K4 P1 O12 K6 112.66(19) 4_575 3_665
K2 P1 O12 K6 55.97(17) 3_665 3_665
O11 P1 O12 K4 -30.12(18) . 4_575
O10 P1 O12 K4 95.56(16) . 4_575
O1 P1 O12 K4 -154.52(15) . 4_575
K2 P1 O12 K4 -56.69(5) 3_665 4_575
F3 Sn1 F1 K6 33.80(12) . 3_675
F2 Sn1 F1 K6 177.1(19) . 3_675
O10 Sn1 F1 K6 -145.10(13) . 3_675
O12 Sn1 F1 K6 118.79(14) 3_565 3_675
O3 Sn1 F1 K6 -53.29(13) . 3_675
K5 Sn1 F1 K6 -96.51(13) 2 3_675
K6 Sn1 F1 K6 72.98(9) 1_455 3_675
K4 Sn1 F1 K6 158.81(5) 2_545 3_675
F3 Sn1 F1 K3 -59.16(14) . 3_565
F2 Sn1 F1 K3 84.1(19) . 3_565
O10 Sn1 F1 K3 121.94(15) . 3_565
O12 Sn1 F1 K3 25.83(16) 3_565 3_565
O3 Sn1 F1 K3 -146.25(15) . 3_565
K5 Sn1 F1 K3 170.53(5) 2 3_565
K6 Sn1 F1 K3 -92.96(16) 3_675 3_565
K6 Sn1 F1 K3 -19.98(13) 1_455 3_565
K4 Sn1 F1 K3 65.85(18) 2_545 3_565
F3 Sn1 F1 K4 -172.68(17) . 4_575
F2 Sn1 F1 K4 -29(2) . 4_575
O10 Sn1 F1 K4 8.41(18) . 4_575
O12 Sn1 F1 K4 -87.70(18) 3_565 4_575
O3 Sn1 F1 K4 100.22(18) . 4_575
K5 Sn1 F1 K4 57.0(2) 2 4_575
K6 Sn1 F1 K4 153.5(2) 3_675 4_575
K6 Sn1 F1 K4 -133.51(14) 1_455 4_575
K4 Sn1 F1 K4 -47.7(2) 2_545 4_575
F3 Sn1 F2 K1 -16.87(19) . .
F1 Sn1 F2 K1 -160.1(18) . .
O10 Sn1 F2 K1 161.9(2) . .
O12 Sn1 F2 K1 -101.74(19) 3_565 .
O3 Sn1 F2 K1 70.27(19) . .
K5 Sn1 F2 K1 110.0(2) 2 .
K6 Sn1 F2 K1 16.8(3) 3_675 .
K6 Sn1 F2 K1 -55.66(16) 1_455 .
K4 Sn1 F2 K1 -140.6(2) 2_545 .
F3 Sn1 F2 K5 -126.86(12) . 2
F1 Sn1 F2 K5 90.0(19) . 2
O10 Sn1 F2 K5 51.89(12) . 2
O12 Sn1 F2 K5 148.28(14) 3_565 2
O3 Sn1 F2 K5 -39.72(13) . 2
K6 Sn1 F2 K5 -93.18(13) 3_675 2
K6 Sn1 F2 K5 -165.64(9) 1_455 2
K4 Sn1 F2 K5 109.40(15) 2_545 2
F3 Sn1 F2 K4 123.75(12) . 2_545
F1 Sn1 F2 K4 -19(2) . 2_545
O10 Sn1 F2 K4 -57.51(13) . 2_545
O12 Sn1 F2 K4 38.88(14) 3_565 2_545
O3 Sn1 F2 K4 -149.11(13) . 2_545
K5 Sn1 F2 K4 -109.40(15) 2 2_545
K6 Sn1 F2 K4 157.42(5) 3_675 2_545
K6 Sn1 F2 K4 84.96(10) 1_455 2_545
F7 K1 F2 Sn1 -123.60(19) 2 .
O6 K1 F2 Sn1 44.49(19) 1_455 .
F6 K1 F2 Sn1 -14.5(3) 2 .
O4 K1 F2 Sn1 -48.53(18) . .
O9 K1 F2 Sn1 148.92(17) 2_545 .
O7 K1 F2 Sn1 89.29(19) 1_455 .
F5 K1 F2 Sn1 112.06(19) 1_455 .
P3 K1 F2 Sn1 60.88(19) 1_455 .
F9 K1 F2 Sn1 -143.03(16) 2 .
K3 K1 F2 Sn1 0.46(17) 1_565 .
Sn3 K1 F2 Sn1 116.61(17) 1_455 .
F7 K1 F2 K5 -9.37(10) 2 2
O6 K1 F2 K5 158.72(10) 1_455 2
F6 K1 F2 K5 99.68(14) 2 2
O4 K1 F2 K5 65.69(10) . 2
O9 K1 F2 K5 -96.86(10) 2_545 2
O7 K1 F2 K5 -156.48(9) 1_455 2
F5 K1 F2 K5 -133.71(10) 1_455 2
P3 K1 F2 K5 175.10(6) 1_455 2
F9 K1 F2 K5 -28.8(2) 2 2
K3 K1 F2 K5 114.68(7) 1_565 2
Sn3 K1 F2 K5 -129.16(7) 1_455 2
F7 K1 F2 K4 95.15(11) 2 2_545
O6 K1 F2 K4 -96.76(11) 1_455 2_545
F6 K1 F2 K4 -155.80(11) 2 2_545
O4 K1 F2 K4 170.21(13) . 2_545
O9 K1 F2 K4 7.66(13) 2_545 2_545
O7 K1 F2 K4 -51.96(13) 1_455 2_545
F5 K1 F2 K4 -29.19(9) 1_455 2_545
P3 K1 F2 K4 -80.38(10) 1_455 2_545
F9 K1 F2 K4 75.72(19) 2 2_545
K3 K1 F2 K4 -140.80(9) 1_565 2_545
Sn3 K1 F2 K4 -24.64(10) 1_455 2_545
F2 Sn1 F3 K3 50.0(3) . 1_565
F1 Sn1 F3 K3 -132.2(2) . 1_565
O10 Sn1 F3 K3 33.1(18) . 1_565
O12 Sn1 F3 K3 137.9(3) 3_565 1_565
O3 Sn1 F3 K3 -40.5(2) . 1_565
K5 Sn1 F3 K3 9.8(3) 2 1_565
K6 Sn1 F3 K3 -103.0(2) 3_675 1_565
K6 Sn1 F3 K3 128.2(3) 1_455 1_565
K4 Sn1 F3 K3 88.2(2) 2_545 1_565
F2 Sn1 F3 K6 -78.24(14) . 1_455
F1 Sn1 F3 K6 99.61(13) . 1_455
O10 Sn1 F3 K6 -95.1(17) . 1_455
O12 Sn1 F3 K6 9.65(15) 3_565 1_455
O3 Sn1 F3 K6 -168.71(14) . 1_455
K5 Sn1 F3 K6 -118.40(9) 2 1_455
K6 Sn1 F3 K6 128.77(14) 3_675 1_455
K4 Sn1 F3 K6 -40.04(14) 2_545 1_455
F2 Sn1 F3 K6 152.99(10) . 3_675
F1 Sn1 F3 K6 -29.16(10) . 3_675
O10 Sn1 F3 K6 136.2(16) . 3_675
O12 Sn1 F3 K6 -119.12(13) 3_565 3_675
O3 Sn1 F3 K6 62.52(11) . 3_675
K5 Sn1 F3 K6 112.83(7) 2 3_675
K6 Sn1 F3 K6 -128.77(14) 1_455 3_675
K4 Sn1 F3 K6 -168.81(4) 2_545 3_675
F5 Sn3 F4 K3 -19(2) . 2
F6 Sn3 F4 K3 29.53(12) . 2
O5 Sn3 F4 K3 116.78(14) . 2
O7 Sn3 F4 K3 -149.68(14) . 2
O9 Sn3 F4 K3 -64.74(14) 2_645 2
K1 Sn3 F4 K3 -104.65(10) 1_655 2
F5 Sn3 F4 K5 -151(2) . 1_565
F6 Sn3 F4 K5 -102.54(18) . 1_565
O5 Sn3 F4 K5 -15.29(19) . 1_565
O7 Sn3 F4 K5 78.26(17) . 1_565
O9 Sn3 F4 K5 163.19(18) 2_645 1_565
K1 Sn3 F4 K5 123.28(13) 1_655 1_565
K3 Sn3 F4 K5 -132.1(2) 2 1_565
F5 Sn3 F4 K4 83(2) . .
F6 Sn3 F4 K4 130.78(12) . .
O5 Sn3 F4 K4 -141.97(13) . .
O7 Sn3 F4 K4 -48.43(12) . .
O9 Sn3 F4 K4 36.51(12) 2_645 .
K1 Sn3 F4 K4 -3.40(13) 1_655 .
K3 Sn3 F4 K4 101.25(14) 2 .
F5 K4 F4 Sn3 71.42(14) 2_655 .
O11 K4 F4 Sn3 -150.56(17) 4_676 .
F9 K4 F4 Sn3 -24.38(17) 2_655 .
F2 K4 F4 Sn3 131.38(12) 2 .
F1 K4 F4 Sn3 -120.09(12) 4_676 .
O9 K4 F4 Sn3 -28.15(10) 2_645 .
O7 K4 F4 Sn3 35.91(10) . .
O12 K4 F4 Sn3 160.09(10) 4_676 .
P1 K4 F4 Sn3 -173.25(7) 4_676 .
K2 K4 F4 Sn3 38.6(3) 2_655 .
Sn1 K4 F4 Sn3 155.21(10) 2 .
F5 K4 F4 K3 -175.09(10) 2_655 2
O11 K4 F4 K3 -37.1(2) 4_676 2
F9 K4 F4 K3 89.11(13) 2_655 2
F2 K4 F4 K3 -115.14(10) 2 2
F1 K4 F4 K3 -6.61(9) 4_676 2
O9 K4 F4 K3 85.33(11) 2_645 2
O7 K4 F4 K3 149.40(13) . 2
O12 K4 F4 K3 -86.43(11) 4_676 2
P1 K4 F4 K3 -59.77(12) 4_676 2
K2 K4 F4 K3 152.0(2) 2_655 2
Sn1 K4 F4 K3 -91.31(7) 2 2
F5 K4 F4 K5 -68.11(13) 2_655 1_565
O11 K4 F4 K5 69.9(2) 4_676 1_565
F9 K4 F4 K5 -163.91(10) 2_655 1_565
F2 K4 F4 K5 -8.16(9) 2 1_565
F1 K4 F4 K5 100.37(11) 4_676 1_565
O9 K4 F4 K5 -167.69(14) 2_645 1_565
O7 K4 F4 K5 -103.62(13) . 1_565
O12 K4 F4 K5 20.56(14) 4_676 1_565
P1 K4 F4 K5 47.21(14) 4_676 1_565
K2 K4 F4 K5 -101.0(3) 2_655 1_565
Sn1 K4 F4 K5 15.68(9) 2 1_565
F6 Sn3 F5 K4 -38.5(2) . 2_645
F4 Sn3 F5 K4 10(2) . 2_645
O5 Sn3 F5 K4 -126.0(2) . 2_645
O7 Sn3 F5 K4 140.5(2) . 2_645
O9 Sn3 F5 K4 55.7(2) 2_645 2_645
K1 Sn3 F5 K4 97.4(2) 1_655 2_645
K3 Sn3 F5 K4 -8.0(3) 2 2_645
F6 Sn3 F5 K2 60.76(13) . .
F4 Sn3 F5 K2 109(2) . .
O5 Sn3 F5 K2 -26.77(14) . .
O7 Sn3 F5 K2 -120.33(13) . .
O9 Sn3 F5 K2 154.96(14) 2_645 .
K1 Sn3 F5 K2 -163.43(15) 1_655 .
K3 Sn3 F5 K2 91.23(13) 2 .
F6 Sn3 F5 K1 -135.82(10) . 1_655
F4 Sn3 F5 K1 -88(2) . 1_655
O5 Sn3 F5 K1 136.66(11) . 1_655
O7 Sn3 F5 K1 43.10(11) . 1_655
O9 Sn3 F5 K1 -41.61(11) 2_645 1_655
K3 Sn3 F5 K1 -105.34(10) 2 1_655
F8 K2 F5 Sn3 112.27(13) 3_665 .
O11 K2 F5 Sn3 -90.8(3) . .
O11 K2 F5 Sn3 -174.78(14) 3_665 .
F9 K2 F5 Sn3 -96.50(14) . .
O3 K2 F5 Sn3 12.10(16) . .
O5 K2 F5 Sn3 21.59(11) . .
K4 K2 F5 Sn3 -141.50(17) 2_645 .
K2 K2 F5 Sn3 -154.40(9) 3_665 .
P1 K2 F5 Sn3 168.53(12) 3_665 .
K6 K2 F5 Sn3 112.13(13) . .
K5 K2 F5 Sn3 -32.95(12) 2 .
F8 K2 F5 K4 -106.23(10) 3_665 2_645
O11 K2 F5 K4 50.7(3) . 2_645
O11 K2 F5 K4 -33.28(10) 3_665 2_645
F9 K2 F5 K4 45.00(9) . 2_645
O3 K2 F5 K4 153.60(9) . 2_645
O5 K2 F5 K4 163.09(13) . 2_645
K2 K2 F5 K4 -12.90(13) 3_665 2_645
P1 K2 F5 K4 -49.98(6) 3_665 2_645
K6 K2 F5 K4 -106.37(8) . 2_645
K5 K2 F5 K4 108.54(7) 2 2_645
F8 K2 F5 K1 -19.7(3) 3_665 1_655
O11 K2 F5 K1 137.2(3) . 1_655
O11 K2 F5 K1 53.2(3) 3_665 1_655
F9 K2 F5 K1 131.5(3) . 1_655
O3 K2 F5 K1 -119.9(3) . 1_655
O5 K2 F5 K1 -110.4(3) . 1_655
K4 K2 F5 K1 86.5(3) 2_645 1_655
K2 K2 F5 K1 73.6(3) 3_665 1_655
P1 K2 F5 K1 36.5(3) 3_665 1_655
K6 K2 F5 K1 -19.9(3) . 1_655
K5 K2 F5 K1 -165.0(3) 2 1_655
F5 Sn3 F6 K1 70.9(2) . 2_545
F4 Sn3 F6 K1 -106.9(2) . 2_545
O5 Sn3 F6 K1 156.9(2) . 2_545
O7 Sn3 F6 K1 -100.8(9) . 2_545
O9 Sn3 F6 K1 -17.4(2) 2_645 2_545
K1 Sn3 F6 K1 20.1(3) 1_655 2_545
K3 Sn3 F6 K1 -83.4(2) 2 2_545
F5 Sn3 F6 K5 -108.04(19) . 2
F4 Sn3 F6 K5 74.17(19) . 2
O5 Sn3 F6 K5 -22.0(2) . 2
O7 Sn3 F6 K5 80.3(10) . 2
O9 Sn3 F6 K5 163.64(19) 2_645 2
K1 Sn3 F6 K5 -158.82(11) 1_655 2
K3 Sn3 F6 K5 97.6(2) 2 2
F5 Sn3 F6 K3 154.36(11) . 2
F4 Sn3 F6 K3 -23.44(10) . 2
O5 Sn3 F6 K3 -119.61(13) . 2
O7 Sn3 F6 K3 -17.3(10) . 2
O9 Sn3 F6 K3 66.04(12) 2_645 2
K1 Sn3 F6 K3 103.57(10) 1_655 2
F9 Sn2 F7 K1 -27.47(16) . 2_545
F8 Sn2 F7 K1 167.0(11) . 2_545
O8 Sn2 F7 K1 60.43(17) 1_545 2_545
O1 Sn2 F7 K1 -115.37(17) . 2_545
O2 Sn2 F7 K1 156.03(16) 1_545 2_545
K6 Sn2 F7 K1 178.19(7) 3_665 2_545
F9 Sn2 F7 K5 -163.9(2) . .
F8 Sn2 F7 K5 30.6(14) . .
O8 Sn2 F7 K5 -76.0(2) 1_545 .
O1 Sn2 F7 K5 108.2(2) . .
O2 Sn2 F7 K5 19.6(2) 1_545 .
K6 Sn2 F7 K5 41.8(3) 3_665 .
K1 Sn2 F7 K5 -136.4(3) 2_545 .
O4 K5 F7 Sn2 -21.1(2) 1_545 .
F4 K5 F7 Sn2 59.7(2) 1_545 .
F2 K5 F7 Sn2 134.3(2) 2_545 .
F6 K5 F7 Sn2 -92.4(2) 2_545 .
O3 K5 F7 Sn2 -174.6(2) 2_545 .
O10 K5 F7 Sn2 132.0(2) 2_545 .
O1 K5 F7 Sn2 72.9(5) 2_545 .
P2 K5 F7 Sn2 -160.1(2) 2_545 .
P2 K5 F7 Sn2 -5.2(2) 1_545 .
Sn1 K5 F7 Sn2 152.1(2) 2_545 .
K1 K5 F7 Sn2 -50.3(3) 1_545 .
O4 K5 F7 K1 -163.46(13) 1_545 2_545
F4 K5 F7 K1 -82.67(10) 1_545 2_545
F2 K5 F7 K1 -8.05(9) 2_545 2_545
F6 K5 F7 K1 125.22(10) 2_545 2_545
O3 K5 F7 K1 43.02(10) 2_545 2_545
O10 K5 F7 K1 -10.37(16) 2_545 2_545
O1 K5 F7 K1 -69.4(4) 2_545 2_545
P2 K5 F7 K1 57.54(8) 2_545 2_545
P2 K5 F7 K1 -147.53(11) 1_545 2_545
Sn1 K5 F7 K1 9.71(9) 2_545 2_545
K1 K5 F7 K1 167.29(7) 1_545 2_545
F9 Sn2 F8 K2 -24.44(19) . 3_665
F7 Sn2 F8 K2 141.0(11) . 3_665
O8 Sn2 F8 K2 -112.03(19) 1_545 3_665
O1 Sn2 F8 K2 63.66(19) . 3_665
O2 Sn2 F8 K2 152.02(19) 1_545 3_665
K6 Sn2 F8 K2 128.7(2) 3_665 3_665
K1 Sn2 F8 K2 -54.3(3) 2_545 3_665
F9 Sn2 F8 K6 -153.19(12) . 3_665
F7 Sn2 F8 K6 12.3(13) . 3_665
O8 Sn2 F8 K6 119.22(13) 1_545 3_665
O1 Sn2 F8 K6 -65.09(13) . 3_665
O2 Sn2 F8 K6 23.27(12) 1_545 3_665
K1 Sn2 F8 K6 176.95(8) 2_545 3_665
F8 Sn2 F9 K2 60.2(2) . .
F7 Sn2 F9 K2 -118.3(2) . .
O8 Sn2 F9 K2 147.4(2) 1_545 .
O1 Sn2 F9 K2 -31.4(2) . .
O2 Sn2 F9 K2 -47(2) 1_545 .
K6 Sn2 F9 K2 33.4(3) 3_665 .
K1 Sn2 F9 K2 -136.5(2) 2_545 .
F8 Sn2 F9 K4 -69.6(2) . 2_645
F7 Sn2 F9 K4 112.0(2) . 2_645
O8 Sn2 F9 K4 17.7(2) 1_545 2_645
O1 Sn2 F9 K4 -161.1(2) . 2_645
O2 Sn2 F9 K4 -177(21) 1_545 2_645
K6 Sn2 F9 K4 -96.30(19) 3_665 2_645
K1 Sn2 F9 K4 93.81(19) 2_545 2_645
F8 Sn2 F9 K1 -163.36(10) . 2_545
F7 Sn2 F9 K1 18.18(11) . 2_545
O8 Sn2 F9 K1 -76.16(11) 1_545 2_545
O1 Sn2 F9 K1 105.09(11) . 2_545
O2 Sn2 F9 K1 89.2(19) 1_545 2_545
K6 Sn2 F9 K1 169.89(5) 3_665 2_545
F8 K2 F9 Sn2 -93.6(3) 3_665 .
O11 K2 F9 Sn2 -7.0(2) . .
O11 K2 F9 Sn2 -99.6(2) 3_665 .
F5 K2 F9 Sn2 170.7(2) . .
O3 K2 F9 Sn2 66.9(2) . .
O5 K2 F9 Sn2 120.3(2) . .
K4 K2 F9 Sn2 -146.6(2) 2_645 .
K2 K2 F9 Sn2 -53.72(19) 3_665 .
P1 K2 F9 Sn2 -107.1(2) 3_665 .
K6 K2 F9 Sn2 -152.66(14) . .
K5 K2 F9 Sn2 76.74(19) 2 .
F8 K2 F9 K4 53.0(2) 3_665 2_645
O11 K2 F9 K4 139.59(11) . 2_645
O11 K2 F9 K4 47.07(9) 3_665 2_645
F5 K2 F9 K4 -42.69(8) . 2_645
O3 K2 F9 K4 -146.49(9) . 2_645
O5 K2 F9 K4 -93.04(10) . 2_645
K2 K2 F9 K4 92.91(7) 3_665 2_645
P1 K2 F9 K4 39.48(7) 3_665 2_645
K6 K2 F9 K4 -6.04(13) . 2_645
K5 K2 F9 K4 -136.64(9) 2 2_645
F8 K2 F9 K1 140.91(17) 3_665 2_545
O11 K2 F9 K1 -132.52(14) . 2_545
O11 K2 F9 K1 134.95(13) 3_665 2_545
F5 K2 F9 K1 45.19(12) . 2_545
O3 K2 F9 K1 -58.61(14) . 2_545
O5 K2 F9 K1 -5.16(14) . 2_545
K4 K2 F9 K1 87.88(11) 2_645 2_545
K2 K2 F9 K1 -179.21(12) 3_665 2_545
P1 K2 F9 K1 127.36(10) 3_665 2_545
K6 K2 F9 K1 81.84(15) . 2_545
K5 K2 F9 K1 -48.76(9) 2 2_545
